data_7003127
loop_
_publ_author_name
'Chien, Chih-Hsien'
'Fujita, Singo'
'Yamoto, Suguru'
'Hara, Takeshi'
'Yamagata, Tsuneaki'
'Watanabe, Masami'
'Mashima, Kazushi'

_publ_section_title
;
 Stepwise and one-pot syntheses of Ir(iii) complexes with
 imidazolium-based carbene ligands
;
_journal_issue 7
_journal_name_full 'Dalton Transactions'
_journal_page_first 916
_journal_page_last 923
_journal_paper_doi 10.1039/b712901g
_journal_year 2008
_chemical_formula_moiety '(C56, H44, Cl2, Ir2, N8, O4), 2.0(C H2 Cl2)'
_chemical_formula_sum 'C58 H48 Cl6 Ir2 N8 O4'
_chemical_formula_weight 1518.14
_chemical_name_systematic
;
?
;
_chemical_properties_physical ' air-stable '
_chemical_temperature_decomposition_gt 553
_space_group_IT_number 14
_symmetry_cell_setting monoclinic
_symmetry_Int_Tables_number 14
_symmetry_space_group_name_Hall '-P 2yn'
_symmetry_space_group_name_H-M 'P 1 21/n 1'
_atom_sites_solution_hydrogens geom
_atom_sites_solution_primary direct
_atom_sites_solution_secondary difmap
_cell_angle_alpha 90.00
_cell_angle_beta 100.2230(10)
_cell_angle_gamma 90.00
_cell_formula_units_Z 8
_cell_length_a 21.2338(6)
_cell_length_b 21.0211(7)
_cell_length_c 25.5914(7)
_cell_measurement_reflns_used 88758
_cell_measurement_temperature 120(1)
_cell_measurement_theta_max 27.45
_cell_measurement_theta_min 3.0
_cell_volume 11241.6(6)
_computing_cell_refinement 'RAPID-AUTO (Rigaku, 1998)'
_computing_data_collection 'RAPID-AUTO (Rigaku, 1998)'
_computing_data_reduction 'teXan (Rigaku/MSC, 2004)'
_computing_molecular_graphics 'Ortep-3 (Farrugia, 1997)'
_computing_publication_material 'SHELXL-97 (Sheldrick, 1997) and modified'
_computing_structure_refinement 'SHELXL97 (Sheldrick, 1997)'
_computing_structure_solution 'SIR2004 (Maria et al., 2005)'
_diffrn_ambient_temperature 120(1)
_diffrn_detector_area_resol_mean 10.00
_diffrn_measured_fraction_theta_full 0.995
_diffrn_measured_fraction_theta_max 0.995
_diffrn_measurement_device_details
;
RAPID: Eulerian 3-circle
;
_diffrn_measurement_device_type 'Rigaku RAXIS-RAPID Imaging Plate'
_diffrn_measurement_method \w
_diffrn_radiation_collimation ' 0.5 mm double pinhole '
_diffrn_radiation_detector 'imaging plate'
_diffrn_radiation_monochromator graphite
_diffrn_radiation_source 'normal-focus sealed tube'
_diffrn_radiation_type MoK\a
_diffrn_radiation_wavelength 0.71075
_diffrn_reflns_av_R_equivalents 0.2027
_diffrn_reflns_av_sigmaI/netI 0.1069
_diffrn_reflns_limit_h_max 27
_diffrn_reflns_limit_h_min -27
_diffrn_reflns_limit_k_max 27
_diffrn_reflns_limit_k_min -27
_diffrn_reflns_limit_l_max 33
_diffrn_reflns_limit_l_min -33
_diffrn_reflns_number 241575
_diffrn_reflns_reduction_process 'Lp corrections applied'
_diffrn_reflns_theta_full 27.47
_diffrn_reflns_theta_max 27.47
_diffrn_reflns_theta_min 2.99
_diffrn_source_current 40
_diffrn_source_power 50
_exptl_absorpt_coefficient_mu 5.071
_exptl_absorpt_correction_T_max 0.779
_exptl_absorpt_correction_T_min 0.221
_exptl_absorpt_correction_type multi-scan
_exptl_absorpt_process_details
;
Higashi, H. (1995), ABSCOR: Program for Absorption
Correction, Rigaku Corporation, Tokyo, Japan.
;
_exptl_crystal_colour ' platelet '
_exptl_crystal_density_diffrn 1.794
_exptl_crystal_density_method 'not measured'
_exptl_crystal_description ' yellow '
_exptl_crystal_F_000 5920
_exptl_crystal_preparation 'mounted on the CryoLoop with mineral oil and placed in N2 stream at 120(1) K'
_exptl_crystal_recrystallization_method 'Crystallized from a solution of CH2Cl2/hexane at ambient temperature under Ar'
_exptl_crystal_size_max 0.25
_exptl_crystal_size_mid 0.10
_exptl_crystal_size_min 0.05
_refine_diff_density_max 1.703
_refine_diff_density_min -2.402
_refine_diff_density_rms 0.207
_refine_ls_extinction_method none
_refine_ls_goodness_of_fit_ref 1.001
_refine_ls_hydrogen_treatment constr
_refine_ls_matrix_type full
_refine_ls_number_parameters 1405
_refine_ls_number_reflns 25625
_refine_ls_number_restraints 0
_refine_ls_restrained_S_all 1.001
_refine_ls_R_factor_all 0.1010
_refine_ls_R_factor_gt 0.0595
_refine_ls_shift/su_max 0.002
_refine_ls_shift/su_mean 0.000
_refine_ls_structure_factor_coef Fsqd
_refine_ls_weighting_details 'calc w=1/[\s^2^(Fo^2^)+(0.0644P)^2^+0.0000P] where P=(Fo^2^+2Fc^2^)/3'
_refine_ls_weighting_scheme calc
_refine_ls_wR_factor_gt 0.1269
_refine_ls_wR_factor_ref 0.1427
_reflns_number_gt 16874
_reflns_number_total 25625
_reflns_threshold_expression >2sigma(I)
_cod_data_source_file b712901g.txt
_cod_data_source_block CCDC656909(compd2b)
_cod_original_sg_symbol_Hall ' -P 2yn '
_cod_original_sg_symbol_H-M ' P21/n '
_cod_database_code 7003127

loop_
_symmetry_equiv_pos_as_xyz
'x, y, z'
'-x+1/2, y+1/2, -z+1/2'
'-x, -y, -z'
'x-1/2, -y-1/2, z-1/2'

loop_
_atom_site_label
_atom_site_type_symbol
_atom_site_fract_x
_atom_site_fract_y
_atom_site_fract_z
_atom_site_U_iso_or_equiv
_atom_site_adp_type
_atom_site_occupancy
_atom_site_symmetry_multiplicity
_atom_site_calc_flag
_atom_site_refinement_flags
_atom_site_disorder_assembly
_atom_site_disorder_group
Ir1 Ir 0.982402(15) 0.094465(15) 0.814543(12) 0.02583(9) Uani 1 1 d . . .
Ir2 Ir 0.972173(15) 0.089058(15) 0.667797(12) 0.02545(9) Uani 1 1 d . . .
Ir3 Ir 1.040634(15) 0.574060(15) 0.813514(12) 0.02513(9) Uani 1 1 d . . .
Ir4 Ir 0.989351(15) 0.592451(15) 0.666430(12) 0.02514(9) Uani 1 1 d . . .
Cl1 Cl 0.97781(9) 0.17063(9) 0.73910(7) 0.0262(4) Uani 1 1 d . . .
Cl2 Cl 0.97172(9) 0.01122(9) 0.74254(8) 0.0298(4) Uani 1 1 d . . .
Cl3 Cl 1.09123(9) 0.59351(9) 0.73410(8) 0.0265(4) Uani 1 1 d . . .
Cl4 Cl 0.93969(9) 0.59568(9) 0.74870(8) 0.0281(4) Uani 1 1 d . . .
Cl5 Cl 0.77213(17) -0.1601(2) 0.87467(18) 0.1105(14) Uani 1 1 d . . .
Cl6 Cl 0.8747(2) -0.2453(3) 0.9174(2) 0.165(2) Uani 1 1 d . . .
Cl7 Cl 0.7394(4) -0.1712(3) 0.6836(3) 0.258(5) Uani 1 1 d . . .
Cl8 Cl 0.7658(2) -0.1230(2) 0.58804(14) 0.1192(16) Uani 1 1 d . . .
Cl9 Cl 0.74932(13) 0.18958(16) 0.17255(11) 0.0710(9) Uani 1 1 d . . .
Cl10 Cl 0.71796(12) 0.20944(14) 0.05839(10) 0.0586(7) Uani 1 1 d . . .
Cl11 Cl 0.74079(18) 0.1375(2) 0.31578(14) 0.1052(13) Uani 1 1 d . . .
Cl12 Cl 0.7779(3) 0.2224(2) 0.4037(2) 0.187(3) Uani 1 1 d . . .
O1 O 1.0678(3) -0.0792(3) 0.9680(2) 0.0373(14) Uani 1 1 d . . .
O2 O 0.9211(3) 0.2855(3) 0.9395(2) 0.0438(16) Uani 1 1 d . . .
O3 O 0.8787(3) -0.0908(3) 0.5226(3) 0.0452(17) Uani 1 1 d . . .
O4 O 1.0570(3) 0.2734(3) 0.5479(2) 0.0387(15) Uani 1 1 d . . .
O5 O 0.9170(3) 0.6081(3) 0.9798(2) 0.0445(16) Uani 1 1 d . . .
O6 O 1.2442(3) 0.4570(3) 0.9352(2) 0.0346(14) Uani 1 1 d . . .
O7 O 0.7685(2) 0.5198(3) 0.5376(2) 0.0365(14) Uani 1 1 d . . .
O8 O 1.1572(3) 0.6500(3) 0.5355(2) 0.0358(14) Uani 1 1 d . . .
N1 N 0.8310(3) 0.1260(3) 0.7936(2) 0.0289(16) Uani 1 1 d . . .
N2 N 0.8663(3) 0.0527(3) 0.8491(3) 0.0315(16) Uani 1 1 d . . .
N3 N 1.1322(3) 0.0588(3) 0.8248(3) 0.0298(16) Uani 1 1 d . . .
N4 N 1.1055(3) 0.1386(3) 0.8687(3) 0.0356(17) Uani 1 1 d . . .
N5 N 1.1252(3) 0.1067(3) 0.6951(3) 0.0279(15) Uani 1 1 d . . .
N6 N 1.0866(3) 0.0348(3) 0.6388(3) 0.0286(15) Uani 1 1 d . . .
N7 N 0.8189(3) 0.0752(3) 0.6578(3) 0.0340(17) Uani 1 1 d . . .
N8 N 0.8552(3) 0.1411(3) 0.6072(3) 0.0358(17) Uani 1 1 d . . .
N9 N 1.0580(3) 0.4298(3) 0.7755(3) 0.0327(16) Uani 1 1 d . . .
N10 N 1.0061(3) 0.4459(3) 0.8389(3) 0.0334(17) Uani 1 1 d . . .
N11 N 1.0291(3) 0.7268(3) 0.8277(3) 0.0279(15) Uani 1 1 d . . .
N12 N 1.1069(3) 0.6769(3) 0.8762(3) 0.0290(16) Uani 1 1 d . . .
N13 N 1.0173(3) 0.7445(3) 0.6750(2) 0.0278(15) Uani 1 1 d . . .
N14 N 0.9266(3) 0.7119(3) 0.6329(3) 0.0321(16) Uani 1 1 d . . .
N15 N 0.9497(3) 0.4455(3) 0.6727(3) 0.0298(16) Uani 1 1 d . . .
N16 N 1.0071(3) 0.4722(3) 0.6152(3) 0.0320(16) Uani 1 1 d . . .
C1 C 0.8247(4) 0.1742(4) 0.7564(3) 0.034(2) Uani 1 1 d . . .
H1 H 0.8607 0.1889 0.7425 0.041 Uiso 1 1 calc R . .
C2 C 0.7660(4) 0.2001(5) 0.7401(4) 0.043(2) Uani 1 1 d . . .
H2 H 0.7611 0.2332 0.7143 0.052 Uiso 1 1 calc R . .
C3 C 0.7116(4) 0.1789(5) 0.7607(4) 0.042(2) Uani 1 1 d . . .
H3 H 0.6709 0.1976 0.7484 0.051 Uiso 1 1 calc R . .
C4 C 0.7175(4) 0.1327(5) 0.7975(4) 0.041(2) Uani 1 1 d . . .
H4 H 0.6811 0.1184 0.8109 0.049 Uiso 1 1 calc R . .
C5 C 0.7790(4) 0.1051(4) 0.8165(3) 0.032(2) Uani 1 1 d . . .
C6 C 0.8026(4) 0.0575(4) 0.8507(3) 0.036(2) Uani 1 1 d . . .
H6 H 0.7791 0.0325 0.8716 0.043 Uiso 1 1 calc R . .
C7 C 0.8867(4) 0.0943(4) 0.8142(3) 0.0304(19) Uani 1 1 d . . .
C8 C 0.9151(4) 0.0155(4) 0.8804(3) 0.033(2) Uani 1 1 d . . .
C9 C 0.9015(4) -0.0284(4) 0.9172(3) 0.037(2) Uani 1 1 d . . .
H9 H 0.8585 -0.0360 0.9211 0.044 Uiso 1 1 calc R . .
C10 C 0.9515(4) -0.0616(4) 0.9485(3) 0.036(2) Uani 1 1 d . . .
H10 H 0.9432 -0.0916 0.9742 0.043 Uiso 1 1 calc R . .
C11 C 1.0146(4) -0.0494(4) 0.9409(3) 0.033(2) Uani 1 1 d . . .
C12 C 1.0267(4) -0.0045(4) 0.9035(3) 0.0299(19) Uani 1 1 d . . .
H12 H 1.0697 0.0028 0.8993 0.036 Uiso 1 1 calc R . .
C13 C 0.9772(4) 0.0303(4) 0.8717(3) 0.0285(19) Uani 1 1 d . . .
C14 C 1.0572(4) -0.1262(4) 1.0053(4) 0.044(2) Uani 1 1 d . . .
H14A H 1.0983 -0.1445 1.0221 0.066 Uiso 1 1 calc R . .
H14B H 1.0298 -0.1599 0.9870 0.066 Uiso 1 1 calc R . .
H14C H 1.0362 -0.1068 1.0325 0.066 Uiso 1 1 calc R . .
C15 C 1.1322(4) 0.0053(4) 0.7932(3) 0.034(2) Uani 1 1 d . . .
H15 H 1.0933 -0.0115 0.7742 0.041 Uiso 1 1 calc R . .
C16 C 1.1884(4) -0.0223(5) 0.7901(4) 0.048(3) Uani 1 1 d . . .
H16 H 1.1890 -0.0583 0.7677 0.058 Uiso 1 1 calc R . .
C17 C 1.2472(4) 0.0008(5) 0.8194(4) 0.053(3) Uani 1 1 d . . .
H17 H 1.2860 -0.0202 0.8167 0.064 Uiso 1 1 calc R . .
C18 C 1.2482(4) 0.0511(5) 0.8502(4) 0.054(3) Uani 1 1 d . . .
H18 H 1.2879 0.0672 0.8684 0.064 Uiso 1 1 calc R . .
C19 C 1.1890(4) 0.0819(4) 0.8565(3) 0.037(2) Uani 1 1 d . . .
C20 C 1.1718(4) 0.1317(4) 0.8842(4) 0.041(2) Uani 1 1 d . . .
H20 H 1.1992 0.1571 0.9092 0.049 Uiso 1 1 calc R . .
C21 C 1.0797(4) 0.0944(4) 0.8322(3) 0.0286(19) Uani 1 1 d . . .
C22 C 1.0619(4) 0.1784(4) 0.8896(3) 0.0278(18) Uani 1 1 d . . .
C23 C 1.0809(4) 0.2252(4) 0.9275(3) 0.038(2) Uani 1 1 d . . .
H23 H 1.1250 0.2324 0.9408 0.046 Uiso 1 1 calc R . .
C24 C 1.0346(4) 0.2611(5) 0.9456(3) 0.045(2) Uani 1 1 d . . .
H24 H 1.0466 0.2921 0.9726 0.054 Uiso 1 1 calc R . .
C25 C 0.9706(4) 0.2518(4) 0.9242(3) 0.036(2) Uani 1 1 d . . .
C26 C 0.9517(4) 0.2045(4) 0.8857(3) 0.0299(19) Uani 1 1 d . . .
H26 H 0.9075 0.1983 0.8719 0.036 Uiso 1 1 calc R . .
C27 C 0.9973(4) 0.1666(4) 0.8675(3) 0.0296(19) Uani 1 1 d . . .
C28 C 0.9342(5) 0.3160(4) 0.9905(3) 0.048(3) Uani 1 1 d . . .
H28A H 0.8959 0.3385 0.9969 0.073 Uiso 1 1 calc R . .
H28B H 0.9693 0.3465 0.9911 0.073 Uiso 1 1 calc R . .
H28C H 0.9466 0.2839 1.0182 0.073 Uiso 1 1 calc R . .
C29 C 1.1336(4) 0.1568(4) 0.7309(3) 0.0306(19) Uani 1 1 d . . .
H29 H 1.0980 0.1756 0.7427 0.037 Uiso 1 1 calc R . .
C30 C 1.1939(4) 0.1785(4) 0.7486(3) 0.034(2) Uani 1 1 d . . .
H30 H 1.2002 0.2136 0.7723 0.041 Uiso 1 1 calc R . .
C31 C 1.2484(4) 0.1489(4) 0.7319(4) 0.040(2) Uani 1 1 d . . .
H31 H 1.2903 0.1636 0.7457 0.048 Uiso 1 1 calc R . .
C32 C 1.2403(4) 0.1005(4) 0.6968(4) 0.036(2) Uani 1 1 d . . .
H32 H 1.2765 0.0815 0.6858 0.044 Uiso 1 1 calc R . .
C33 C 1.1782(4) 0.0779(4) 0.6764(3) 0.0310(19) Uani 1 1 d . . .
C34 C 1.1532(4) 0.0327(4) 0.6421(3) 0.033(2) Uani 1 1 d . . .
H34 H 1.1762 0.0044 0.6235 0.039 Uiso 1 1 calc R . .
C35 C 1.0679(4) 0.0790(4) 0.6708(3) 0.0284(19) Uani 1 1 d . . .
C36 C 1.0356(4) 0.0007(4) 0.6065(3) 0.0308(19) Uani 1 1 d . . .
C37 C 1.0472(4) -0.0461(4) 0.5709(3) 0.033(2) Uani 1 1 d . . .
H37 H 1.0896 -0.0567 0.5671 0.039 Uiso 1 1 calc R . .
C38 C 0.9948(4) -0.0771(4) 0.5410(3) 0.034(2) Uani 1 1 d . . .
H38 H 1.0008 -0.1087 0.5158 0.040 Uiso 1 1 calc R . .
C39 C 0.9336(4) -0.0606(4) 0.5486(3) 0.0306(19) Uani 1 1 d . . .
C40 C 0.9237(4) -0.0132(4) 0.5835(3) 0.0292(19) Uani 1 1 d . . .
H40 H 0.8812 -0.0026 0.5871 0.035 Uiso 1 1 calc R . .
C41 C 0.9743(4) 0.0194(4) 0.6136(3) 0.0263(18) Uani 1 1 d . . .
C42 C 0.8856(4) -0.1418(5) 0.4881(4) 0.057(3) Uani 1 1 d . . .
H42A H 0.8433 -0.1580 0.4722 0.086 Uiso 1 1 calc R . .
H42B H 0.9105 -0.1759 0.5082 0.086 Uiso 1 1 calc R . .
H42C H 0.9079 -0.1269 0.4600 0.086 Uiso 1 1 calc R . .
C43 C 0.8112(4) 0.0294(5) 0.6947(4) 0.044(2) Uani 1 1 d . . .
H43 H 0.8477 0.0089 0.7145 0.053 Uiso 1 1 calc R . .
C44 C 0.7509(5) 0.0132(5) 0.7031(4) 0.057(3) Uani 1 1 d . . .
H44 H 0.7455 -0.0172 0.7294 0.069 Uiso 1 1 calc R . .
C45 C 0.6953(4) 0.0438(6) 0.6704(5) 0.064(4) Uani 1 1 d . . .
H45 H 0.6533 0.0320 0.6746 0.077 Uiso 1 1 calc R . .
C46 C 0.7036(5) 0.0891(5) 0.6342(5) 0.061(3) Uani 1 1 d . . .
H46 H 0.6673 0.1099 0.6144 0.074 Uiso 1 1 calc R . .
C47 C 0.7663(4) 0.1058(5) 0.6256(4) 0.044(2) Uani 1 1 d . . .
C48 C 0.7898(4) 0.1462(5) 0.5944(4) 0.042(2) Uani 1 1 d . . .
H48 H 0.7662 0.1733 0.5683 0.050 Uiso 1 1 calc R . .
C49 C 0.8764(4) 0.0983(4) 0.6472(3) 0.0269(18) Uani 1 1 d . . .
C50 C 0.9047(4) 0.1735(4) 0.5859(3) 0.033(2) Uani 1 1 d . . .
C51 C 0.8920(5) 0.2178(4) 0.5443(3) 0.045(2) Uani 1 1 d . . .
H51 H 0.8494 0.2255 0.5267 0.054 Uiso 1 1 calc R . .
C52 C 0.9432(4) 0.2505(4) 0.5294(3) 0.043(2) Uani 1 1 d . . .
H52 H 0.9364 0.2797 0.5007 0.051 Uiso 1 1 calc R . .
C53 C 1.0037(4) 0.2395(4) 0.5571(3) 0.035(2) Uani 1 1 d . . .
C54 C 1.0154(4) 0.1937(4) 0.5974(3) 0.0309(19) Uani 1 1 d . . .
H54 H 1.0581 0.1867 0.6150 0.037 Uiso 1 1 calc R . .
C55 C 0.9670(4) 0.1587(4) 0.6120(3) 0.0293(19) Uani 1 1 d . . .
C56 C 1.0491(5) 0.3098(4) 0.4997(3) 0.050(3) Uani 1 1 d . . .
H56A H 1.0892 0.3318 0.4974 0.075 Uiso 1 1 calc R . .
H56B H 1.0149 0.3412 0.4998 0.075 Uiso 1 1 calc R . .
H56C H 1.0377 0.2814 0.4692 0.075 Uiso 1 1 calc R . .
C57 C 1.0930(4) 0.4357(4) 0.7346(3) 0.034(2) Uani 1 1 d . . .
H57 H 1.1064 0.4764 0.7247 0.041 Uiso 1 1 calc R . .
C58 C 1.1077(4) 0.3832(4) 0.7094(4) 0.040(2) Uani 1 1 d . . .
H58 H 1.1292 0.3871 0.6800 0.048 Uiso 1 1 calc R . .
C59 C 1.0913(4) 0.3218(5) 0.7261(4) 0.051(3) Uani 1 1 d . . .
H59 H 1.1028 0.2853 0.7081 0.061 Uiso 1 1 calc R . .
C60 C 1.0600(4) 0.3142(4) 0.7667(4) 0.047(3) Uani 1 1 d . . .
H60 H 1.0493 0.2728 0.7771 0.056 Uiso 1 1 calc R . .
C61 C 1.0427(4) 0.3694(4) 0.7942(3) 0.034(2) Uani 1 1 d . . .
C62 C 1.0106(4) 0.3801(4) 0.8344(3) 0.038(2) Uani 1 1 d . . .
H62 H 0.9944 0.3490 0.8555 0.046 Uiso 1 1 calc R . .
C63 C 1.0350(4) 0.4788(4) 0.8040(3) 0.0317(19) Uani 1 1 d . . .
C64 C 0.9811(4) 0.4836(4) 0.8766(3) 0.034(2) Uani 1 1 d . . .
C65 C 0.9489(4) 0.4577(4) 0.9145(3) 0.041(2) Uani 1 1 d . . .
H65 H 0.9423 0.4131 0.9159 0.049 Uiso 1 1 calc R . .
C66 C 0.9266(4) 0.4978(4) 0.9501(3) 0.040(2) Uani 1 1 d . . .
H66 H 0.9046 0.4812 0.9764 0.048 Uiso 1 1 calc R . .
C67 C 0.9371(4) 0.5627(4) 0.9465(3) 0.034(2) Uani 1 1 d . . .
C68 C 0.9692(4) 0.5894(4) 0.9079(3) 0.037(2) Uani 1 1 d . . .
H68 H 0.9744 0.6342 0.9063 0.044 Uiso 1 1 calc R . .
C69 C 0.9936(3) 0.5494(4) 0.8719(3) 0.0271(18) Uani 1 1 d . . .
C70 C 0.8807(5) 0.5847(5) 1.0179(4) 0.062(3) Uani 1 1 d . . .
H70A H 0.8686 0.6202 1.0388 0.093 Uiso 1 1 calc R . .
H70B H 0.9067 0.5543 1.0415 0.093 Uiso 1 1 calc R . .
H70C H 0.8420 0.5634 0.9993 0.093 Uiso 1 1 calc R . .
C71 C 0.9753(4) 0.7452(4) 0.7910(3) 0.0314(19) Uani 1 1 d . . .
H71 H 0.9504 0.7143 0.7693 0.038 Uiso 1 1 calc R . .
C72 C 0.9591(4) 0.8073(4) 0.7869(3) 0.038(2) Uani 1 1 d . . .
H72 H 0.9226 0.8197 0.7619 0.046 Uiso 1 1 calc R . .
C73 C 0.9951(4) 0.8548(4) 0.8187(4) 0.041(2) Uani 1 1 d . . .
H73 H 0.9824 0.8981 0.8153 0.050 Uiso 1 1 calc R . .
C74 C 1.0475(4) 0.8376(4) 0.8539(4) 0.039(2) Uani 1 1 d . . .
H74 H 1.0723 0.8691 0.8748 0.046 Uiso 1 1 calc R . .
C75 C 1.0658(4) 0.7722(4) 0.8599(3) 0.0268(18) Uani 1 1 d . . .
C76 C 1.1150(4) 0.7403(4) 0.8903(3) 0.033(2) Uani 1 1 d . . .
H76 H 1.1482 0.7580 0.9160 0.040 Uiso 1 1 calc R . .
C77 C 1.0547(4) 0.6656(4) 0.8379(3) 0.0259(18) Uani 1 1 d . . .
C78 C 1.1444(4) 0.6222(4) 0.8941(3) 0.032(2) Uani 1 1 d . . .
C79 C 1.1969(4) 0.6254(4) 0.9346(3) 0.035(2) Uani 1 1 d . . .
H79 H 1.2089 0.6647 0.9518 0.042 Uiso 1 1 calc R . .
C80 C 1.2318(4) 0.5707(4) 0.9502(3) 0.034(2) Uani 1 1 d . . .
H80 H 1.2678 0.5719 0.9780 0.041 Uiso 1 1 calc R . .
C81 C 1.2127(4) 0.5138(4) 0.9239(3) 0.0282(18) Uani 1 1 d . . .
C82 C 1.1588(3) 0.5120(4) 0.8833(3) 0.0278(18) Uani 1 1 d . . .
H82 H 1.1472 0.4726 0.8661 0.033 Uiso 1 1 calc R . .
C83 C 1.1213(4) 0.5658(4) 0.8671(3) 0.0292(19) Uani 1 1 d . . .
C84 C 1.2927(4) 0.4545(4) 0.9824(4) 0.043(2) Uani 1 1 d . . .
H84A H 1.3118 0.4120 0.9859 0.064 Uiso 1 1 calc R . .
H84B H 1.2733 0.4638 1.0136 0.064 Uiso 1 1 calc R . .
H84C H 1.3259 0.4861 0.9798 0.064 Uiso 1 1 calc R . .
C85 C 1.0780(4) 0.7498(4) 0.7049(3) 0.034(2) Uani 1 1 d . . .
H85 H 1.1020 0.7128 0.7167 0.040 Uiso 1 1 calc R . .
C86 C 1.1029(4) 0.8083(4) 0.7174(4) 0.046(2) Uani 1 1 d . . .
H86 H 1.1446 0.8123 0.7380 0.055 Uiso 1 1 calc R . .
C87 C 1.0661(5) 0.8650(4) 0.6993(4) 0.044(2) Uani 1 1 d . . .
H87 H 1.0841 0.9059 0.7076 0.053 Uiso 1 1 calc R . .
C88 C 1.0074(4) 0.8596(4) 0.6712(4) 0.040(2) Uani 1 1 d . . .
H88 H 0.9831 0.8968 0.6605 0.048 Uiso 1 1 calc R . .
C89 C 0.9806(4) 0.7987(4) 0.6571(3) 0.035(2) Uani 1 1 d . . .
C90 C 0.9245(4) 0.7777(4) 0.6309(3) 0.035(2) Uani 1 1 d . . .
H90 H 0.8897 0.8031 0.6140 0.042 Uiso 1 1 calc R . .
C91 C 0.9840(4) 0.6895(4) 0.6603(3) 0.0267(18) Uani 1 1 d . . .
C92 C 0.8825(4) 0.6650(4) 0.6088(3) 0.0283(18) Uani 1 1 d . . .
C93 C 0.8234(4) 0.6808(4) 0.5795(3) 0.035(2) Uani 1 1 d . . .
H93 H 0.8106 0.7241 0.5758 0.042 Uiso 1 1 calc R . .
C94 C 0.7835(4) 0.6340(4) 0.5557(3) 0.038(2) Uani 1 1 d . . .
H94 H 0.7426 0.6443 0.5359 0.045 Uiso 1 1 calc R . .
C95 C 0.8040(4) 0.5704(4) 0.5608(3) 0.0301(19) Uani 1 1 d . . .
C96 C 0.8626(4) 0.5553(4) 0.5904(3) 0.0305(19) Uani 1 1 d . . .
H96 H 0.8754 0.5120 0.5929 0.037 Uiso 1 1 calc R . .
C97 C 0.9050(4) 0.6020(4) 0.6177(3) 0.0293(19) Uani 1 1 d . . .
C98 C 0.7137(4) 0.5329(5) 0.4984(4) 0.054(3) Uani 1 1 d . . .
H98A H 0.6931 0.4929 0.4854 0.080 Uiso 1 1 calc R . .
H98B H 0.7268 0.5559 0.4688 0.080 Uiso 1 1 calc R . .
H98C H 0.6836 0.5590 0.5140 0.080 Uiso 1 1 calc R . .
C99 C 0.9119(4) 0.4440(4) 0.7127(3) 0.0318(19) Uani 1 1 d . . .
H99 H 0.9060 0.4815 0.7319 0.038 Uiso 1 1 calc R . .
C100 C 0.8844(4) 0.3894(4) 0.7236(3) 0.037(2) Uani 1 1 d . . .
H100 H 0.8584 0.3885 0.7503 0.045 Uiso 1 1 calc R . .
C101 C 0.8940(4) 0.3318(4) 0.6949(4) 0.044(2) Uani 1 1 d . . .
H101 H 0.8752 0.2930 0.7036 0.053 Uiso 1 1 calc R . .
C102 C 0.9294(4) 0.3327(4) 0.6560(4) 0.038(2) Uani 1 1 d . . .
H102 H 0.9356 0.2946 0.6376 0.045 Uiso 1 1 calc R . .
C103 C 0.9571(4) 0.3894(4) 0.6425(3) 0.035(2) Uani 1 1 d . . .
C104 C 0.9935(4) 0.4082(4) 0.6069(4) 0.035(2) Uani 1 1 d . . .
H104 H 1.0073 0.3821 0.5808 0.042 Uiso 1 1 calc R . .
C105 C 0.9817(4) 0.4972(4) 0.6570(3) 0.0254(17) Uani 1 1 d . . .
C106 C 1.0428(4) 0.5159(4) 0.5894(3) 0.034(2) Uani 1 1 d . . .
C107 C 1.0778(4) 0.4966(4) 0.5518(3) 0.037(2) Uani 1 1 d . . .
H107 H 1.0769 0.4534 0.5408 0.045 Uiso 1 1 calc R . .
C108 C 1.1143(4) 0.5408(4) 0.5302(3) 0.036(2) Uani 1 1 d . . .
H108 H 1.1368 0.5291 0.5027 0.043 Uiso 1 1 calc R . .
C109 C 1.1173(4) 0.6027(4) 0.5497(3) 0.0311(19) Uani 1 1 d . . .
C110 C 1.0804(4) 0.6213(4) 0.5878(3) 0.0299(19) Uani 1 1 d . . .
H110 H 1.0828 0.6641 0.5999 0.036 Uiso 1 1 calc R . .
C111 C 1.0399(4) 0.5781(4) 0.6086(3) 0.0291(19) Uani 1 1 d . . .
C112 C 1.1904(5) 0.6341(5) 0.4935(4) 0.050(3) Uani 1 1 d . . .
H11A H 1.2172 0.6701 0.4867 0.074 Uiso 1 1 calc R . .
H11B H 1.1594 0.6246 0.4613 0.074 Uiso 1 1 calc R . .
H11C H 1.2175 0.5968 0.5036 0.074 Uiso 1 1 calc R . .
C113 C 0.8483(5) -0.1878(6) 0.8718(5) 0.076(4) Uani 1 1 d . . .
H11D H 0.8485 -0.2050 0.8359 0.091 Uiso 1 1 calc R . .
H11E H 0.8785 -0.1516 0.8774 0.091 Uiso 1 1 calc R . .
C114 C 0.7087(7) -0.1368(10) 0.6255(7) 0.150(8) Uani 1 1 d . . .
H11F H 0.6883 -0.0960 0.6323 0.180 Uiso 1 1 calc R . .
H11G H 0.6753 -0.1647 0.6056 0.180 Uiso 1 1 calc R . .
C115 C 0.7092(5) 0.2394(5) 0.1217(3) 0.055(3) Uani 1 1 d . . .
H11H H 0.7270 0.2830 0.1263 0.066 Uiso 1 1 calc R . .
H11I H 0.6632 0.2416 0.1241 0.066 Uiso 1 1 calc R . .
C116 C 0.734(2) 0.1703(9) 0.3645(8) 0.45(3) Uani 1 1 d . . .
H11J H 0.7281 0.1352 0.3889 0.535 Uiso 1 1 calc R . .
H11K H 0.6921 0.1913 0.3555 0.535 Uiso 1 1 calc R . .

loop_
_atom_site_aniso_label
_atom_site_aniso_U_11
_atom_site_aniso_U_22
_atom_site_aniso_U_33
_atom_site_aniso_U_23
_atom_site_aniso_U_13
_atom_site_aniso_U_12
Ir1 0.02364(17) 0.02386(18) 0.02992(18) -0.00063(13) 0.00452(13) -0.00078(13)
Ir2 0.02194(17) 0.02415(18) 0.02994(18) -0.00250(13) 0.00372(13) 0.00072(13)
Ir3 0.02351(17) 0.02179(17) 0.02942(18) 0.00052(13) 0.00289(13) -0.00115(13)
Ir4 0.02333(17) 0.02286(18) 0.02867(18) -0.00121(13) 0.00308(13) 0.00091(13)
Cl1 0.0248(10) 0.0222(10) 0.0314(11) -0.0024(8) 0.0043(8) -0.0020(8)
Cl2 0.0316(11) 0.0248(11) 0.0332(11) -0.0026(8) 0.0064(9) -0.0022(8)
Cl3 0.0225(10) 0.0260(11) 0.0303(11) -0.0027(8) 0.0022(8) 0.0005(8)
Cl4 0.0236(10) 0.0266(11) 0.0332(11) -0.0001(8) 0.0027(8) 0.0015(8)
Cl5 0.063(2) 0.121(4) 0.149(4) -0.040(3) 0.024(2) 0.007(2)
Cl6 0.142(4) 0.157(5) 0.178(5) 0.088(4) -0.024(4) -0.016(4)
Cl7 0.406(11) 0.191(6) 0.244(7) 0.160(6) 0.241(8) 0.184(7)
Cl8 0.113(3) 0.182(5) 0.068(2) 0.023(3) 0.030(2) 0.064(3)
Cl9 0.0607(18) 0.080(2) 0.0682(19) 0.0237(16) 0.0002(14) -0.0088(16)
Cl10 0.0528(16) 0.0669(19) 0.0546(16) -0.0129(13) 0.0054(12) -0.0037(14)
Cl11 0.095(3) 0.151(4) 0.072(2) -0.011(2) 0.020(2) -0.035(3)
Cl12 0.246(6) 0.081(3) 0.179(5) -0.051(3) -0.110(4) 0.062(4)
O1 0.044(4) 0.028(4) 0.038(4) 0.006(3) 0.003(3) -0.003(3)
O2 0.051(4) 0.032(4) 0.051(4) -0.015(3) 0.016(3) -0.001(3)
O3 0.036(4) 0.040(4) 0.058(4) -0.027(3) 0.003(3) 0.003(3)
O4 0.049(4) 0.031(4) 0.038(3) 0.009(3) 0.011(3) 0.004(3)
O5 0.043(4) 0.054(4) 0.040(4) -0.001(3) 0.017(3) -0.007(3)
O6 0.028(3) 0.035(4) 0.039(3) 0.006(3) 0.002(3) 0.005(3)
O7 0.023(3) 0.036(4) 0.045(4) -0.006(3) -0.007(3) 0.001(3)
O8 0.037(3) 0.033(4) 0.041(4) 0.004(3) 0.017(3) 0.007(3)
N1 0.023(4) 0.032(4) 0.030(4) -0.007(3) 0.001(3) -0.001(3)
N2 0.024(4) 0.031(4) 0.040(4) 0.003(3) 0.006(3) -0.005(3)
N3 0.029(4) 0.027(4) 0.032(4) 0.004(3) 0.003(3) 0.003(3)
N4 0.029(4) 0.036(4) 0.041(4) 0.003(3) 0.002(3) -0.002(3)
N5 0.021(4) 0.023(4) 0.038(4) -0.002(3) 0.002(3) -0.002(3)
N6 0.027(4) 0.023(4) 0.036(4) -0.003(3) 0.006(3) 0.004(3)
N7 0.023(4) 0.045(5) 0.035(4) -0.011(3) 0.007(3) -0.008(3)
N8 0.031(4) 0.031(4) 0.043(5) -0.009(3) 0.000(3) 0.010(3)
N9 0.028(4) 0.027(4) 0.040(4) 0.002(3) -0.003(3) -0.002(3)
N10 0.035(4) 0.020(4) 0.045(5) 0.007(3) 0.006(3) -0.006(3)
N11 0.030(4) 0.019(4) 0.036(4) -0.003(3) 0.008(3) -0.002(3)
N12 0.021(4) 0.030(4) 0.035(4) -0.004(3) 0.001(3) -0.004(3)
N13 0.029(4) 0.023(4) 0.032(4) 0.001(3) 0.005(3) 0.003(3)
N14 0.037(4) 0.030(4) 0.029(4) 0.001(3) 0.005(3) 0.010(3)
N15 0.021(4) 0.033(4) 0.034(4) -0.004(3) 0.001(3) -0.003(3)
N16 0.024(4) 0.028(4) 0.044(4) -0.007(3) 0.006(3) -0.004(3)
C1 0.033(5) 0.034(5) 0.037(5) 0.000(4) 0.008(4) -0.003(4)
C2 0.031(5) 0.044(6) 0.052(6) 0.006(5) 0.001(4) 0.001(4)
C3 0.021(5) 0.045(6) 0.063(7) 0.004(5) 0.014(4) 0.007(4)
C4 0.027(5) 0.055(7) 0.042(6) -0.008(5) 0.012(4) -0.001(4)
C5 0.020(4) 0.039(5) 0.039(5) -0.004(4) 0.010(4) -0.002(4)
C6 0.021(4) 0.041(6) 0.045(5) -0.009(4) 0.008(4) -0.008(4)
C7 0.039(5) 0.021(4) 0.031(5) -0.004(3) 0.006(4) -0.009(4)
C8 0.040(5) 0.024(5) 0.035(5) -0.007(4) 0.007(4) 0.001(4)
C9 0.042(5) 0.030(5) 0.040(5) 0.001(4) 0.012(4) -0.006(4)
C10 0.041(5) 0.031(5) 0.035(5) 0.003(4) 0.009(4) -0.012(4)
C11 0.042(5) 0.027(5) 0.030(5) -0.004(4) 0.001(4) 0.001(4)
C12 0.029(5) 0.028(5) 0.032(5) 0.001(4) 0.004(4) -0.008(4)
C13 0.026(4) 0.021(4) 0.040(5) -0.011(4) 0.011(4) -0.009(3)
C14 0.042(6) 0.038(6) 0.047(6) 0.017(4) -0.003(4) 0.000(4)
C15 0.030(5) 0.028(5) 0.042(5) 0.000(4) 0.003(4) 0.005(4)
C16 0.044(6) 0.043(6) 0.056(6) -0.003(5) 0.006(5) 0.024(5)
C17 0.028(5) 0.069(8) 0.061(7) -0.005(6) 0.003(5) 0.015(5)
C18 0.027(5) 0.060(8) 0.068(7) -0.002(6) -0.006(5) 0.014(5)
C19 0.026(5) 0.047(6) 0.035(5) 0.000(4) -0.004(4) -0.001(4)
C20 0.028(5) 0.039(6) 0.050(6) 0.000(4) -0.007(4) -0.001(4)
C21 0.026(4) 0.024(5) 0.039(5) -0.003(4) 0.015(4) 0.001(4)
C22 0.034(5) 0.024(5) 0.024(4) -0.002(3) 0.001(3) -0.006(4)
C23 0.040(5) 0.035(5) 0.038(5) -0.012(4) 0.003(4) -0.006(4)
C24 0.049(6) 0.051(7) 0.035(5) -0.010(4) 0.008(4) -0.006(5)
C25 0.048(6) 0.024(5) 0.037(5) 0.001(4) 0.012(4) -0.003(4)
C26 0.032(5) 0.030(5) 0.026(4) 0.006(3) 0.000(3) -0.004(4)
C27 0.028(5) 0.031(5) 0.027(5) 0.005(4) 0.000(3) -0.003(4)
C28 0.070(7) 0.036(6) 0.044(6) -0.001(4) 0.024(5) 0.012(5)
C29 0.034(5) 0.019(4) 0.039(5) 0.002(3) 0.010(4) 0.003(4)
C30 0.024(5) 0.038(5) 0.038(5) -0.014(4) -0.001(4) 0.006(4)
C31 0.026(5) 0.041(6) 0.049(6) -0.009(4) -0.003(4) -0.004(4)
C32 0.028(5) 0.031(5) 0.050(6) 0.000(4) 0.006(4) -0.002(4)
C33 0.027(4) 0.028(5) 0.039(5) 0.002(4) 0.007(4) 0.003(4)
C34 0.026(5) 0.027(5) 0.047(5) -0.005(4) 0.012(4) -0.002(4)
C35 0.037(5) 0.019(4) 0.030(5) 0.004(3) 0.004(4) 0.012(4)
C36 0.030(5) 0.026(5) 0.033(5) 0.003(4) -0.004(4) -0.005(4)
C37 0.029(5) 0.029(5) 0.040(5) -0.011(4) 0.008(4) 0.001(4)
C38 0.033(5) 0.027(5) 0.042(5) -0.006(4) 0.011(4) 0.006(4)
C39 0.028(5) 0.028(5) 0.033(5) -0.005(4) -0.003(4) 0.003(4)
C40 0.022(4) 0.034(5) 0.031(5) -0.007(4) 0.003(3) 0.001(4)
C41 0.026(4) 0.028(5) 0.027(4) 0.005(3) 0.008(3) 0.003(3)
C42 0.040(6) 0.054(7) 0.072(7) -0.043(6) -0.005(5) 0.006(5)
C43 0.034(5) 0.050(6) 0.048(6) -0.018(5) 0.004(4) -0.010(5)
C44 0.052(7) 0.067(8) 0.059(7) -0.026(6) 0.024(5) -0.034(6)
C45 0.014(5) 0.096(10) 0.083(9) -0.042(7) 0.016(5) -0.013(5)
C46 0.035(6) 0.065(8) 0.084(9) -0.036(7) 0.011(6) -0.010(5)
C47 0.021(5) 0.059(7) 0.047(6) -0.024(5) -0.005(4) 0.000(4)
C48 0.023(5) 0.045(6) 0.054(6) -0.013(5) -0.003(4) 0.000(4)
C49 0.021(4) 0.026(5) 0.033(5) -0.009(3) 0.003(3) 0.007(3)
C50 0.029(5) 0.030(5) 0.039(5) -0.009(4) 0.005(4) 0.003(4)
C51 0.056(6) 0.035(6) 0.038(5) 0.003(4) -0.010(5) 0.020(5)
C52 0.055(6) 0.042(6) 0.031(5) 0.004(4) 0.006(4) 0.011(5)
C53 0.046(5) 0.029(5) 0.033(5) -0.004(4) 0.011(4) 0.002(4)
C54 0.036(5) 0.025(5) 0.033(5) -0.003(4) 0.012(4) -0.002(4)
C55 0.039(5) 0.025(5) 0.024(4) -0.005(3) 0.004(4) 0.008(4)
C56 0.075(7) 0.040(6) 0.036(5) 0.011(4) 0.014(5) 0.001(5)
C57 0.023(4) 0.032(5) 0.045(5) -0.002(4) 0.003(4) 0.000(4)
C58 0.034(5) 0.034(5) 0.052(6) -0.010(4) 0.004(4) 0.004(4)
C59 0.036(6) 0.026(6) 0.088(8) -0.012(5) 0.005(5) 0.005(4)
C60 0.033(5) 0.019(5) 0.078(8) 0.006(5) -0.019(5) 0.002(4)
C61 0.030(5) 0.023(5) 0.043(5) 0.003(4) -0.006(4) -0.002(4)
C62 0.047(6) 0.024(5) 0.041(5) 0.005(4) -0.001(4) 0.002(4)
C63 0.032(5) 0.030(5) 0.033(5) -0.003(4) 0.005(4) -0.006(4)
C64 0.041(5) 0.029(5) 0.032(5) -0.001(4) 0.004(4) -0.009(4)
C65 0.045(6) 0.034(6) 0.043(6) 0.009(4) 0.003(4) -0.011(4)
C66 0.041(5) 0.044(6) 0.037(5) 0.010(4) 0.011(4) -0.006(5)
C67 0.024(4) 0.042(6) 0.034(5) 0.002(4) -0.004(4) -0.013(4)
C68 0.030(5) 0.039(6) 0.037(5) 0.013(4) -0.004(4) 0.001(4)
C69 0.016(4) 0.030(5) 0.029(5) 0.002(4) -0.010(3) 0.002(3)
C70 0.055(7) 0.079(9) 0.060(7) -0.002(6) 0.032(6) -0.022(6)
C71 0.027(4) 0.031(5) 0.034(5) -0.004(4) 0.000(3) -0.002(4)
C72 0.041(5) 0.033(5) 0.039(5) 0.004(4) 0.004(4) 0.004(4)
C73 0.043(6) 0.023(5) 0.057(6) -0.004(4) 0.008(5) -0.001(4)
C74 0.046(6) 0.023(5) 0.049(6) -0.012(4) 0.014(5) -0.002(4)
C75 0.028(4) 0.024(5) 0.028(4) -0.007(3) 0.004(3) 0.002(4)
C76 0.030(5) 0.026(5) 0.043(5) -0.008(4) 0.006(4) -0.004(4)
C77 0.021(4) 0.019(4) 0.040(5) 0.003(3) 0.014(3) 0.000(3)
C78 0.030(5) 0.025(5) 0.044(5) 0.006(4) 0.013(4) 0.002(4)
C79 0.031(5) 0.027(5) 0.045(5) -0.001(4) 0.002(4) -0.003(4)
C80 0.027(5) 0.038(5) 0.034(5) 0.000(4) 0.001(4) 0.000(4)
C81 0.022(4) 0.028(5) 0.035(5) 0.006(4) 0.004(3) 0.005(3)
C82 0.020(4) 0.026(5) 0.038(5) 0.001(4) 0.007(3) -0.008(3)
C83 0.028(4) 0.026(5) 0.035(5) 0.005(4) 0.009(4) 0.000(4)
C84 0.034(5) 0.037(6) 0.053(6) 0.011(4) -0.005(4) 0.003(4)
C85 0.023(4) 0.024(5) 0.052(6) -0.002(4) -0.001(4) 0.005(4)
C86 0.037(5) 0.038(6) 0.057(6) -0.003(5) -0.006(4) -0.012(5)
C87 0.051(6) 0.024(5) 0.055(6) 0.002(4) 0.001(5) -0.006(4)
C88 0.045(6) 0.027(5) 0.049(6) 0.006(4) 0.008(5) 0.004(4)
C89 0.032(5) 0.034(5) 0.039(5) 0.000(4) 0.006(4) 0.008(4)
C90 0.033(5) 0.032(5) 0.039(5) 0.013(4) 0.005(4) 0.007(4)
C91 0.024(4) 0.030(5) 0.029(4) -0.005(3) 0.011(3) 0.000(4)
C92 0.024(4) 0.032(5) 0.028(5) -0.006(4) 0.003(3) -0.005(4)
C93 0.027(5) 0.034(5) 0.046(6) 0.008(4) 0.009(4) 0.000(4)
C94 0.025(5) 0.044(6) 0.041(5) 0.006(4) -0.004(4) 0.001(4)
C95 0.023(4) 0.036(5) 0.030(5) -0.005(4) 0.003(3) -0.006(4)
C96 0.039(5) 0.024(5) 0.030(5) 0.002(3) 0.011(4) 0.007(4)
C97 0.025(4) 0.028(5) 0.038(5) -0.004(4) 0.015(4) 0.001(4)
C98 0.036(6) 0.057(7) 0.058(7) 0.006(5) -0.018(5) 0.001(5)
C99 0.023(4) 0.031(5) 0.042(5) -0.003(4) 0.007(4) 0.005(4)
C100 0.033(5) 0.037(6) 0.042(5) 0.003(4) 0.008(4) -0.003(4)
C101 0.034(5) 0.025(5) 0.069(7) -0.002(5) 0.000(5) -0.008(4)
C102 0.034(5) 0.028(5) 0.052(6) -0.012(4) 0.013(4) -0.008(4)
C103 0.035(5) 0.024(5) 0.047(6) -0.009(4) 0.008(4) 0.002(4)
C104 0.033(5) 0.030(5) 0.044(5) -0.007(4) 0.010(4) 0.001(4)
C105 0.023(4) 0.021(4) 0.032(5) -0.004(3) 0.004(3) 0.000(3)
C106 0.025(5) 0.033(5) 0.042(5) -0.009(4) 0.007(4) -0.005(4)
C107 0.040(5) 0.029(5) 0.047(6) -0.015(4) 0.019(4) -0.005(4)
C108 0.040(5) 0.036(5) 0.034(5) -0.005(4) 0.014(4) 0.003(4)
C109 0.033(5) 0.025(5) 0.036(5) 0.003(4) 0.006(4) 0.007(4)
C110 0.022(4) 0.033(5) 0.034(5) 0.003(4) 0.003(3) 0.007(4)
C111 0.024(4) 0.028(5) 0.032(5) -0.006(4) -0.004(3) -0.001(4)
C112 0.054(6) 0.048(6) 0.053(6) 0.006(5) 0.027(5) 0.000(5)
C113 0.061(8) 0.080(9) 0.089(9) -0.008(7) 0.021(7) -0.008(7)
C114 0.065(10) 0.21(2) 0.180(19) -0.084(17) 0.033(11) -0.059(12)
C115 0.079(8) 0.054(7) 0.033(5) 0.001(5) 0.014(5) 0.008(6)
C116 1.14(10) 0.085(15) 0.084(15) -0.029(11) 0.02(3) -0.25(3)

loop_
_atom_type_symbol
_atom_type_description
_atom_type_scat_dispersion_real
_atom_type_scat_dispersion_imag
_atom_type_scat_source
C C 0.0033 0.0016 'International Tables Vol C Tables 4.2.6.8 and 6.1.1.4'
H H 0.0000 0.0000 'International Tables Vol C Tables 4.2.6.8 and 6.1.1.4'
N N 0.0061 0.0033 'International Tables Vol C Tables 4.2.6.8 and 6.1.1.4'
O O 0.0106 0.0060 'International Tables Vol C Tables 4.2.6.8 and 6.1.1.4'
Ir Ir -1.4442 7.9887 'International Tables Vol C Tables 4.2.6.8 and 6.1.1.4'
Cl Cl 0.1484 0.1585 'International Tables Vol C Tables 4.2.6.8 and 6.1.1.4'

loop_
_geom_angle_atom_site_label_1
_geom_angle_atom_site_label_2
_geom_angle_atom_site_label_3
_geom_angle
_geom_angle_site_symmetry_1
_geom_angle_site_symmetry_3
_geom_angle_publ_flag
C13 Ir1 C27 92.2(3) . . ?
C13 Ir1 C7 79.5(3) . . ?
C27 Ir1 C7 92.4(3) . . ?
C13 Ir1 C21 91.3(3) . . ?
C27 Ir1 C21 79.6(3) . . ?
C7 Ir1 C21 167.6(3) . . ?
C13 Ir1 Cl1 174.2(2) . . ?
C27 Ir1 Cl1 91.0(2) . . ?
C7 Ir1 Cl1 95.5(2) . . ?
C21 Ir1 Cl1 94.0(2) . . ?
C13 Ir1 Cl2 93.3(2) . . ?
C27 Ir1 Cl2 173.5(2) . . ?
C7 Ir1 Cl2 92.1(2) . . ?
C21 Ir1 Cl2 96.7(2) . . ?
Cl1 Ir1 Cl2 83.91(6) . . ?
C13 Ir1 Ir2 135.5(2) . . ?
C27 Ir1 Ir2 132.3(2) . . ?
C7 Ir1 Ir2 96.7(2) . . ?
C21 Ir1 Ir2 95.6(2) . . ?
Cl1 Ir1 Ir2 41.64(4) . . ?
Cl2 Ir1 Ir2 42.32(5) . . ?
C49 Ir2 C41 92.0(3) . . ?
C49 Ir2 C35 167.3(3) . . ?
C41 Ir2 C35 78.9(3) . . ?
C49 Ir2 C55 79.7(3) . . ?
C41 Ir2 C55 92.6(3) . . ?
C35 Ir2 C55 91.8(3) . . ?
C49 Ir2 Cl1 92.3(2) . . ?
C41 Ir2 Cl1 175.1(2) . . ?
C35 Ir2 Cl1 97.2(2) . . ?
C55 Ir2 Cl1 90.5(2) . . ?
C49 Ir2 Cl2 97.0(2) . . ?
C41 Ir2 Cl2 93.1(2) . . ?
C35 Ir2 Cl2 92.4(2) . . ?
C55 Ir2 Cl2 173.5(2) . . ?
Cl1 Ir2 Cl2 84.09(6) . . ?
C49 Ir2 Ir1 97.8(2) . . ?
C41 Ir2 Ir1 135.1(2) . . ?
C35 Ir2 Ir1 94.9(2) . . ?
C55 Ir2 Ir1 132.2(2) . . ?
Cl1 Ir2 Ir1 41.75(4) . . ?
Cl2 Ir2 Ir1 42.39(4) . . ?
C83 Ir3 C69 86.9(3) . . ?
C83 Ir3 C63 91.3(3) . . ?
C69 Ir3 C63 78.9(3) . . ?
C83 Ir3 C77 79.0(3) . . ?
C69 Ir3 C77 94.7(3) . . ?
C63 Ir3 C77 168.7(3) . . ?
C83 Ir3 Cl3 97.6(2) . . ?
C69 Ir3 Cl3 172.6(2) . . ?
C63 Ir3 Cl3 95.1(2) . . ?
C77 Ir3 Cl3 91.9(2) . . ?
C83 Ir3 Cl4 174.4(2) . . ?
C69 Ir3 Cl4 93.4(2) . . ?
C63 Ir3 Cl4 94.3(2) . . ?
C77 Ir3 Cl4 95.4(2) . . ?
Cl3 Ir3 Cl4 82.68(6) . . ?
C83 Ir3 Ir4 139.2(2) . . ?
C69 Ir3 Ir4 132.8(2) . . ?
C63 Ir3 Ir4 88.9(2) . . ?
C77 Ir3 Ir4 102.2(2) . . ?
Cl3 Ir3 Ir4 41.89(4) . . ?
Cl4 Ir3 Ir4 41.86(4) . . ?
C111 Ir4 C97 95.3(3) . . ?
C111 Ir4 C105 78.7(3) . . ?
C97 Ir4 C105 88.9(3) . . ?
C111 Ir4 C91 97.2(3) . . ?
C97 Ir4 C91 79.7(3) . . ?
C105 Ir4 C91 167.5(3) . . ?
C111 Ir4 Cl4 169.3(2) . . ?
C97 Ir4 Cl4 93.3(2) . . ?
C105 Ir4 Cl4 95.2(2) . . ?
C91 Ir4 Cl4 90.6(2) . . ?
C111 Ir4 Cl3 90.1(2) . . ?
C97 Ir4 Cl3 172.3(2) . . ?
C105 Ir4 Cl3 97.6(2) . . ?
C91 Ir4 Cl3 94.2(2) . . ?
Cl4 Ir4 Cl3 82.01(6) . . ?
C111 Ir4 Ir3 129.0(2) . . ?
C97 Ir4 Ir3 134.8(2) . . ?
C105 Ir4 Ir3 91.2(2) . . ?
C91 Ir4 Ir3 100.5(2) . . ?
Cl4 Ir4 Ir3 41.67(4) . . ?
Cl3 Ir4 Ir3 41.39(4) . . ?
Ir2 Cl1 Ir1 96.62(7) . . ?
Ir2 Cl2 Ir1 95.29(7) . . ?
Ir3 Cl3 Ir4 96.72(6) . . ?
Ir3 Cl4 Ir4 96.46(6) . . ?
C11 O1 C14 116.4(7) . . ?
C25 O2 C28 116.8(7) . . ?
C39 O3 C42 118.3(7) . . ?
C53 O4 C56 116.3(7) . . ?
C67 O5 C70 116.1(7) . . ?
C81 O6 C84 117.2(7) . . ?
C95 O7 C98 118.1(7) . . ?
C109 O8 C112 115.7(7) . . ?
C7 N1 C1 126.1(7) . . ?
C7 N1 C5 112.0(7) . . ?
C1 N1 C5 121.9(7) . . ?
C6 N2 C7 113.7(7) . . ?
C6 N2 C8 130.5(7) . . ?
C7 N2 C8 115.6(7) . . ?
C21 N3 C15 127.1(7) . . ?
C21 N3 C19 111.2(7) . . ?
C15 N3 C19 121.6(7) . . ?
C21 N4 C20 112.6(7) . . ?
C21 N4 C22 116.8(7) . . ?
C20 N4 C22 130.1(7) . . ?
C29 N5 C35 127.9(7) . . ?
C29 N5 C33 121.6(7) . . ?
C35 N5 C33 110.5(6) . . ?
C35 N6 C34 112.9(7) . . ?
C35 N6 C36 115.0(7) . . ?
C34 N6 C36 132.1(7) . . ?
C43 N7 C49 126.6(7) . . ?
C43 N7 C47 122.6(8) . . ?
C49 N7 C47 110.8(7) . . ?
C48 N8 C49 114.3(8) . . ?
C48 N8 C50 130.4(8) . . ?
C49 N8 C50 115.3(7) . . ?
C57 N9 C63 127.4(7) . . ?
C57 N9 C61 121.4(7) . . ?
C63 N9 C61 111.2(7) . . ?
C63 N10 C62 114.0(7) . . ?
C63 N10 C64 115.3(7) . . ?
C62 N10 C64 130.5(7) . . ?
C71 N11 C75 120.6(7) . . ?
C71 N11 C77 128.3(7) . . ?
C75 N11 C77 111.0(6) . . ?
C77 N12 C76 113.8(7) . . ?
C77 N12 C78 115.3(7) . . ?
C76 N12 C78 131.0(7) . . ?
C91 N13 C85 127.2(7) . . ?
C91 N13 C89 111.3(7) . . ?
C85 N13 C89 121.4(7) . . ?
C91 N14 C90 112.4(7) . . ?
C91 N14 C92 116.0(7) . . ?
C90 N14 C92 131.4(7) . . ?
C105 N15 C99 127.2(7) . . ?
C105 N15 C103 112.5(7) . . ?
C99 N15 C103 120.3(7) . . ?
C105 N16 C104 112.9(7) . . ?
C105 N16 C106 115.2(7) . . ?
C104 N16 C106 131.9(7) . . ?
C2 C1 N1 118.6(8) . . ?
C2 C1 H1 120.7 . . ?
N1 C1 H1 120.7 . . ?
C1 C2 C3 121.5(9) . . ?
C1 C2 H2 119.3 . . ?
C3 C2 H2 119.3 . . ?
C4 C3 C2 120.3(8) . . ?
C4 C3 H3 119.8 . . ?
C2 C3 H3 119.8 . . ?
C3 C4 C5 119.8(8) . . ?
C3 C4 H4 120.1 . . ?
C5 C4 H4 120.1 . . ?
C6 C5 N1 105.7(7) . . ?
C6 C5 C4 136.3(8) . . ?
N1 C5 C4 117.8(8) . . ?
C5 C6 N2 106.7(7) . . ?
C5 C6 H6 126.6 . . ?
N2 C6 H6 126.6 . . ?
N2 C7 N1 101.9(7) . . ?
N2 C7 Ir1 115.5(6) . . ?
N1 C7 Ir1 142.4(6) . . ?
C9 C8 C13 124.5(8) . . ?
C9 C8 N2 122.0(8) . . ?
C13 C8 N2 113.4(7) . . ?
C8 C9 C10 119.7(8) . . ?
C8 C9 H9 120.2 . . ?
C10 C9 H9 120.2 . . ?
C9 C10 C11 118.3(8) . . ?
C9 C10 H10 120.9 . . ?
C11 C10 H10 120.9 . . ?
O1 C11 C12 114.8(8) . . ?
O1 C11 C10 124.5(8) . . ?
C12 C11 C10 120.7(8) . . ?
C11 C12 C13 122.3(8) . . ?
C11 C12 H12 118.9 . . ?
C13 C12 H12 118.9 . . ?
C8 C13 C12 114.5(7) . . ?
C8 C13 Ir1 116.0(6) . . ?
C12 C13 Ir1 129.5(6) . . ?
O1 C14 H14A 109.5 . . ?
O1 C14 H14B 109.5 . . ?
H14A C14 H14B 109.5 . . ?
O1 C14 H14C 109.5 . . ?
H14A C14 H14C 109.5 . . ?
H14B C14 H14C 109.5 . . ?
C16 C15 N3 118.6(8) . . ?
C16 C15 H15 120.7 . . ?
N3 C15 H15 120.7 . . ?
C15 C16 C17 121.8(9) . . ?
C15 C16 H16 119.1 . . ?
C17 C16 H16 119.1 . . ?
C18 C17 C16 120.7(9) . . ?
C18 C17 H17 119.7 . . ?
C16 C17 H17 119.7 . . ?
C17 C18 C19 120.2(9) . . ?
C17 C18 H18 119.9 . . ?
C19 C18 H18 119.9 . . ?
C20 C19 N3 106.5(7) . . ?
C20 C19 C18 136.5(9) . . ?
N3 C19 C18 116.8(8) . . ?
C19 C20 N4 106.4(8) . . ?
C19 C20 H20 126.8 . . ?
N4 C20 H20 126.8 . . ?
N4 C21 N3 103.2(7) . . ?
N4 C21 Ir1 114.8(5) . . ?
N3 C21 Ir1 141.4(6) . . ?
C23 C22 C27 123.1(8) . . ?
C23 C22 N4 123.4(7) . . ?
C27 C22 N4 113.5(7) . . ?
C24 C23 C22 118.9(8) . . ?
C24 C23 H23 120.5 . . ?
C22 C23 H23 120.5 . . ?
C23 C24 C25 119.8(8) . . ?
C23 C24 H24 120.1 . . ?
C25 C24 H24 120.1 . . ?
O2 C25 C24 124.0(8) . . ?
O2 C25 C26 115.0(8) . . ?
C24 C25 C26 120.9(8) . . ?
C27 C26 C25 120.5(8) . . ?
C27 C26 H26 119.7 . . ?
C25 C26 H26 119.7 . . ?
C26 C27 C22 116.7(7) . . ?
C26 C27 Ir1 128.0(6) . . ?
C22 C27 Ir1 115.2(6) . . ?
O2 C28 H28A 109.5 . . ?
O2 C28 H28B 109.5 . . ?
H28A C28 H28B 109.5 . . ?
O2 C28 H28C 109.5 . . ?
H28A C28 H28C 109.5 . . ?
H28B C28 H28C 109.5 . . ?
C30 C29 N5 118.7(7) . . ?
C30 C29 H29 120.6 . . ?
N5 C29 H29 120.6 . . ?
C29 C30 C31 120.8(8) . . ?
C29 C30 H30 119.6 . . ?
C31 C30 H30 119.6 . . ?
C32 C31 C30 120.6(8) . . ?
C32 C31 H31 119.7 . . ?
C30 C31 H31 119.7 . . ?
C31 C32 C33 120.1(8) . . ?
C31 C32 H32 120.0 . . ?
C33 C32 H32 120.0 . . ?
C34 C33 C32 135.9(8) . . ?
C34 C33 N5 105.9(7) . . ?
C32 C33 N5 118.1(7) . . ?
C33 C34 N6 107.3(7) . . ?
C33 C34 H34 126.3 . . ?
N6 C34 H34 126.3 . . ?
N6 C35 N5 103.4(7) . . ?
N6 C35 Ir2 116.8(6) . . ?
N5 C35 Ir2 139.7(6) . . ?
C37 C36 C41 124.0(8) . . ?
C37 C36 N6 121.9(7) . . ?
C41 C36 N6 114.1(7) . . ?
C36 C37 C38 118.2(7) . . ?
C36 C37 H37 120.9 . . ?
C38 C37 H37 120.9 . . ?
C39 C38 C37 118.7(8) . . ?
C39 C38 H38 120.6 . . ?
C37 C38 H38 120.6 . . ?
C40 C39 O3 115.4(7) . . ?
C40 C39 C38 121.6(8) . . ?
O3 C39 C38 123.0(7) . . ?
C39 C40 C41 121.6(7) . . ?
C39 C40 H40 119.2 . . ?
C41 C40 H40 119.2 . . ?
C40 C41 C36 115.8(7) . . ?
C40 C41 Ir2 128.9(6) . . ?
C36 C41 Ir2 115.2(6) . . ?
O3 C42 H42A 109.5 . . ?
O3 C42 H42B 109.5 . . ?
H42A C42 H42B 109.5 . . ?
O3 C42 H42C 109.5 . . ?
H42A C42 H42C 109.5 . . ?
H42B C42 H42C 109.5 . . ?
C44 C43 N7 120.4(9) . . ?
C44 C43 H43 119.8 . . ?
N7 C43 H43 119.8 . . ?
C43 C44 C45 118.6(10) . . ?
C43 C44 H44 120.7 . . ?
C45 C44 H44 120.7 . . ?
C46 C45 C44 120.3(9) . . ?
C46 C45 H45 119.8 . . ?
C44 C45 H45 119.8 . . ?
C45 C46 C47 120.8(11) . . ?
C45 C46 H46 119.6 . . ?
C47 C46 H46 119.6 . . ?
C48 C47 N7 107.5(8) . . ?
C48 C47 C46 135.3(10) . . ?
N7 C47 C46 117.2(10) . . ?
C47 C48 N8 106.2(9) . . ?
C47 C48 H48 126.9 . . ?
N8 C48 H48 126.9 . . ?
N8 C49 N7 101.1(7) . . ?
N8 C49 Ir2 116.0(6) . . ?
N7 C49 Ir2 142.9(6) . . ?
C51 C50 C55 123.2(8) . . ?
C51 C50 N8 123.1(8) . . ?
C55 C50 N8 113.7(8) . . ?
C52 C51 C50 118.6(8) . . ?
C52 C51 H51 120.7 . . ?
C50 C51 H51 120.7 . . ?
C53 C52 C51 118.7(8) . . ?
C53 C52 H52 120.7 . . ?
C51 C52 H52 120.7 . . ?
C52 C53 O4 122.8(8) . . ?
C52 C53 C54 121.6(8) . . ?
O4 C53 C54 115.6(7) . . ?
C55 C54 C53 121.8(8) . . ?
C55 C54 H54 119.1 . . ?
C53 C54 H54 119.1 . . ?
C54 C55 C50 116.0(8) . . ?
C54 C55 Ir2 129.0(6) . . ?
C50 C55 Ir2 115.0(6) . . ?
O4 C56 H56A 109.5 . . ?
O4 C56 H56B 109.5 . . ?
H56A C56 H56B 109.5 . . ?
O4 C56 H56C 109.5 . . ?
H56A C56 H56C 109.5 . . ?
H56B C56 H56C 109.5 . . ?
C58 C57 N9 119.2(8) . . ?
C58 C57 H57 120.4 . . ?
N9 C57 H57 120.4 . . ?
C57 C58 C59 120.7(9) . . ?
C57 C58 H58 119.7 . . ?
C59 C58 H58 119.7 . . ?
C60 C59 C58 121.7(9) . . ?
C60 C59 H59 119.2 . . ?
C58 C59 H59 119.2 . . ?
C59 C60 C61 119.2(9) . . ?
C59 C60 H60 120.4 . . ?
C61 C60 H60 120.4 . . ?
C62 C61 N9 106.7(8) . . ?
C62 C61 C60 135.6(9) . . ?
N9 C61 C60 117.6(8) . . ?
C61 C62 N10 106.2(8) . . ?
C61 C62 H62 126.9 . . ?
N10 C62 H62 126.9 . . ?
N10 C63 N9 101.9(7) . . ?
N10 C63 Ir3 116.7(6) . . ?
N9 C63 Ir3 140.9(6) . . ?
C65 C64 C69 124.2(8) . . ?
C65 C64 N10 122.8(8) . . ?
C69 C64 N10 112.9(7) . . ?
C66 C65 C64 119.2(8) . . ?
C66 C65 H65 120.4 . . ?
C64 C65 H65 120.4 . . ?
C65 C66 C67 118.4(8) . . ?
C65 C66 H66 120.8 . . ?
C67 C66 H66 120.8 . . ?
C66 C67 O5 124.1(8) . . ?
C66 C67 C68 122.8(9) . . ?
O5 C67 C68 113.1(8) . . ?
C67 C68 C69 119.8(8) . . ?
C67 C68 H68 120.1 . . ?
C69 C68 H68 120.1 . . ?
C68 C69 C64 115.5(8) . . ?
C68 C69 Ir3 128.3(6) . . ?
C64 C69 Ir3 116.1(6) . . ?
O5 C70 H70A 109.5 . . ?
O5 C70 H70B 109.5 . . ?
H70A C70 H70B 109.5 . . ?
O5 C70 H70C 109.5 . . ?
H70A C70 H70C 109.5 . . ?
H70B C70 H70C 109.5 . . ?
C72 C71 N11 119.0(8) . . ?
C72 C71 H71 120.5 . . ?
N11 C71 H71 120.5 . . ?
C71 C72 C73 122.1(8) . . ?
C71 C72 H72 119.0 . . ?
C73 C72 H72 119.0 . . ?
C74 C73 C72 119.3(9) . . ?
C74 C73 H73 120.4 . . ?
C72 C73 H73 120.4 . . ?
C73 C74 C75 120.3(8) . . ?
C73 C74 H74 119.8 . . ?
C75 C74 H74 119.8 . . ?
C76 C75 N11 106.9(7) . . ?
C76 C75 C74 134.4(8) . . ?
N11 C75 C74 118.6(7) . . ?
C75 C76 N12 106.1(7) . . ?
C75 C76 H76 126.9 . . ?
N12 C76 H76 126.9 . . ?
N12 C77 N11 102.2(6) . . ?
N12 C77 Ir3 116.3(5) . . ?
N11 C77 Ir3 141.4(6) . . ?
C79 C78 C83 124.7(8) . . ?
C79 C78 N12 122.1(8) . . ?
C83 C78 N12 113.1(7) . . ?
C78 C79 C80 119.5(8) . . ?
C78 C79 H79 120.2 . . ?
C80 C79 H79 120.2 . . ?
C79 C80 C81 118.5(8) . . ?
C79 C80 H80 120.8 . . ?
C81 C80 H80 120.8 . . ?
O6 C81 C80 123.6(7) . . ?
O6 C81 C82 115.8(7) . . ?
C80 C81 C82 120.6(7) . . ?
C81 C82 C83 122.9(8) . . ?
C81 C82 H82 118.6 . . ?
C83 C82 H82 118.6 . . ?
C82 C83 C78 113.7(7) . . ?
C82 C83 Ir3 130.1(6) . . ?
C78 C83 Ir3 116.2(6) . . ?
O6 C84 H84A 109.5 . . ?
O6 C84 H84B 109.5 . . ?
H84A C84 H84B 109.5 . . ?
O6 C84 H84C 109.5 . . ?
H84A C84 H84C 109.5 . . ?
H84B C84 H84C 109.5 . . ?
C86 C85 N13 119.4(8) . . ?
C86 C85 H85 120.3 . . ?
N13 C85 H85 120.3 . . ?
C85 C86 C87 120.2(8) . . ?
C85 C86 H86 119.9 . . ?
C87 C86 H86 119.9 . . ?
C88 C87 C86 120.1(9) . . ?
C88 C87 H87 119.9 . . ?
C86 C87 H87 119.9 . . ?
C87 C88 C89 120.5(9) . . ?
C87 C88 H88 119.7 . . ?
C89 C88 H88 119.7 . . ?
C90 C89 N13 106.9(8) . . ?
C90 C89 C88 134.9(8) . . ?
N13 C89 C88 118.2(8) . . ?
C89 C90 N14 106.9(7) . . ?
C89 C90 H90 126.6 . . ?
N14 C90 H90 126.6 . . ?
N13 C91 N14 102.6(7) . . ?
N13 C91 Ir4 143.0(6) . . ?
N14 C91 Ir4 114.4(6) . . ?
C93 C92 C97 124.1(8) . . ?
C93 C92 N14 122.2(8) . . ?
C97 C92 N14 113.7(7) . . ?
C94 C93 C92 120.0(8) . . ?
C94 C93 H93 120.0 . . ?
C92 C93 H93 120.0 . . ?
C93 C94 C95 119.0(8) . . ?
C93 C94 H94 120.5 . . ?
C95 C94 H94 120.5 . . ?
C96 C95 O7 115.6(8) . . ?
C96 C95 C94 120.4(8) . . ?
O7 C95 C94 124.0(7) . . ?
C95 C96 C97 122.8(8) . . ?
C95 C96 H96 118.6 . . ?
C97 C96 H96 118.6 . . ?
C92 C97 C96 113.6(7) . . ?
C92 C97 Ir4 115.7(6) . . ?
C96 C97 Ir4 130.7(6) . . ?
O7 C98 H98A 109.5 . . ?
O7 C98 H98B 109.5 . . ?
H98A C98 H98B 109.5 . . ?
O7 C98 H98C 109.5 . . ?
H98A C98 H98C 109.5 . . ?
H98B C98 H98C 109.5 . . ?
C100 C99 N15 119.8(8) . . ?
C100 C99 H99 120.1 . . ?
N15 C99 H99 120.1 . . ?
C99 C100 C101 120.3(8) . . ?
C99 C100 H100 119.9 . . ?
C101 C100 H100 119.9 . . ?
C102 C101 C100 120.5(8) . . ?
C102 C101 H101 119.7 . . ?
C100 C101 H101 119.7 . . ?
C101 C102 C103 120.5(8) . . ?
C101 C102 H102 119.7 . . ?
C103 C102 H102 119.7 . . ?
C104 C103 C102 136.9(8) . . ?
C104 C103 N15 104.6(7) . . ?
C102 C103 N15 118.5(8) . . ?
C103 C104 N16 108.0(7) . . ?
C103 C104 H104 126.0 . . ?
N16 C104 H104 126.0 . . ?
N15 C105 N16 101.9(6) . . ?
N15 C105 Ir4 141.1(6) . . ?
N16 C105 Ir4 115.9(5) . . ?
C107 C106 C111 125.7(8) . . ?
C107 C106 N16 122.1(8) . . ?
C111 C106 N16 112.2(7) . . ?
C106 C107 C108 119.4(8) . . ?
C106 C107 H107 120.3 . . ?
C108 C107 H107 120.3 . . ?
C107 C108 C109 118.4(8) . . ?
C107 C108 H108 120.8 . . ?
C109 C108 H108 120.8 . . ?
C108 C109 O8 124.3(7) . . ?
C108 C109 C110 120.8(8) . . ?
O8 C109 C110 114.8(7) . . ?
C109 C110 C111 122.0(8) . . ?
C109 C110 H110 119.0 . . ?
C111 C110 H110 119.0 . . ?
C106 C111 C110 113.4(7) . . ?
C106 C111 Ir4 117.7(6) . . ?
C110 C111 Ir4 128.5(6) . . ?
O8 C112 H11A 109.5 . . ?
O8 C112 H11B 109.5 . . ?
H11A C112 H11B 109.5 . . ?
O8 C112 H11C 109.5 . . ?
H11A C112 H11C 109.5 . . ?
H11B C112 H11C 109.5 . . ?
Cl6 C113 Cl5 114.0(7) . . ?
Cl6 C113 H11D 108.8 . . ?
Cl5 C113 H11D 108.8 . . ?
Cl6 C113 H11E 108.8 . . ?
Cl5 C113 H11E 108.8 . . ?
H11D C113 H11E 107.6 . . ?
Cl7 C114 Cl8 111.7(10) . . ?
Cl7 C114 H11F 109.3 . . ?
Cl8 C114 H11F 109.3 . . ?
Cl7 C114 H11G 109.3 . . ?
Cl8 C114 H11G 109.3 . . ?
H11F C114 H11G 107.9 . . ?
Cl9 C115 Cl10 110.2(5) . . ?
Cl9 C115 H11H 109.6 . . ?
Cl10 C115 H11H 109.6 . . ?
Cl9 C115 H11I 109.6 . . ?
Cl10 C115 H11I 109.6 . . ?
H11H C115 H11I 108.1 . . ?
Cl11 C116 Cl12 135(3) . . ?
Cl11 C116 H11J 103.4 . . ?
Cl12 C116 H11J 103.4 . . ?
Cl11 C116 H11K 103.4 . . ?
Cl12 C116 H11K 103.4 . . ?
H11J C116 H11K 105.2 . . ?

loop_
_geom_bond_atom_site_label_1
_geom_bond_atom_site_label_2
_geom_bond_distance
_geom_bond_site_symmetry_2
_geom_bond_publ_flag
Ir1 C13 2.007(8) . ?
Ir1 C27 2.021(8) . ?
Ir1 C7 2.030(9) . ?
Ir1 C21 2.036(8) . ?
Ir1 Cl1 2.4967(19) . ?
Ir1 Cl2 2.5220(19) . ?
Ir1 Ir2 3.7248(4) . ?
Ir2 C49 2.019(8) . ?
Ir2 C41 2.024(8) . ?
Ir2 C35 2.031(8) . ?
Ir2 C55 2.033(8) . ?
Ir2 Cl1 2.4914(19) . ?
Ir2 Cl2 2.519(2) . ?
Ir3 C83 2.003(8) . ?
Ir3 C69 2.007(8) . ?
Ir3 C63 2.017(8) . ?
Ir3 C77 2.028(8) . ?
Ir3 Cl3 2.4954(19) . ?
Ir3 Cl4 2.5080(19) . ?
Ir3 Ir4 3.7482(4) . ?
Ir4 C111 1.999(8) . ?
Ir4 C97 2.003(8) . ?
Ir4 C105 2.020(8) . ?
Ir4 C91 2.047(8) . ?
Ir4 Cl4 2.517(2) . ?
Ir4 Cl3 2.5199(19) . ?
Cl5 C113 1.732(11) . ?
Cl6 C113 1.703(13) . ?
Cl7 C114 1.68(2) . ?
Cl8 C114 1.699(15) . ?
Cl9 C115 1.767(10) . ?
Cl10 C115 1.779(9) . ?
Cl11 C116 1.45(2) . ?
Cl12 C116 1.65(2) . ?
O1 C11 1.368(10) . ?
O1 C14 1.421(9) . ?
O2 C25 1.380(10) . ?
O2 C28 1.436(10) . ?
O3 C39 1.389(9) . ?
O3 C42 1.414(9) . ?
O4 C53 1.393(10) . ?
O4 C56 1.436(9) . ?
O5 C67 1.397(10) . ?
O5 C70 1.431(10) . ?
O6 C81 1.374(9) . ?
O6 C84 1.442(9) . ?
O7 C95 1.376(9) . ?
O7 C98 1.422(9) . ?
O8 C109 1.396(9) . ?
O8 C112 1.427(10) . ?
N1 C7 1.379(10) . ?
N1 C1 1.382(10) . ?
N1 C5 1.408(10) . ?
N2 C6 1.364(10) . ?
N2 C7 1.375(10) . ?
N2 C8 1.425(10) . ?
N3 C21 1.381(10) . ?
N3 C15 1.385(10) . ?
N3 C19 1.414(10) . ?
N4 C21 1.362(10) . ?
N4 C20 1.400(10) . ?
N4 C22 1.422(10) . ?
N5 C29 1.385(10) . ?
N5 C35 1.391(10) . ?
N5 C33 1.435(10) . ?
N6 C35 1.346(9) . ?
N6 C34 1.401(9) . ?
N6 C36 1.433(10) . ?
N7 C43 1.378(11) . ?
N7 C49 1.385(10) . ?
N7 C47 1.420(11) . ?
N8 C48 1.372(10) . ?
N8 C49 1.376(10) . ?
N8 C50 1.441(11) . ?
N9 C57 1.392(10) . ?
N9 C63 1.400(10) . ?
N9 C61 1.414(10) . ?
N10 C63 1.361(10) . ?
N10 C62 1.391(11) . ?
N10 C64 1.421(10) . ?
N11 C71 1.400(9) . ?
N11 C75 1.401(9) . ?
N11 C77 1.404(9) . ?
N12 C77 1.364(10) . ?
N12 C76 1.383(10) . ?
N12 C78 1.426(10) . ?
N13 C91 1.373(10) . ?
N13 C85 1.381(10) . ?
N13 C89 1.410(10) . ?
N14 C91 1.377(10) . ?
N14 C90 1.385(10) . ?
N14 C92 1.422(10) . ?
N15 C105 1.380(10) . ?
N15 C99 1.408(10) . ?
N15 C103 1.435(10) . ?
N16 C105 1.382(9) . ?
N16 C104 1.383(10) . ?
N16 C106 1.427(10) . ?
C1 C2 1.356(11) . ?
C1 H1 0.9500 . ?
C2 C3 1.424(12) . ?
C2 H2 0.9500 . ?
C3 C4 1.344(12) . ?
C3 H3 0.9500 . ?
C4 C5 1.432(12) . ?
C4 H4 0.9500 . ?
C5 C6 1.365(12) . ?
C6 H6 0.9500 . ?
C8 C9 1.384(11) . ?
C8 C13 1.411(11) . ?
C9 C10 1.396(12) . ?
C9 H9 0.9500 . ?
C10 C11 1.412(11) . ?
C10 H10 0.9500 . ?
C11 C12 1.400(11) . ?
C12 C13 1.414(11) . ?
C12 H12 0.9500 . ?
C14 H14A 0.9800 . ?
C14 H14B 0.9800 . ?
C14 H14C 0.9800 . ?
C15 C16 1.342(11) . ?
C15 H15 0.9500 . ?
C16 C17 1.422(13) . ?
C16 H16 0.9500 . ?
C17 C18 1.316(13) . ?
C17 H17 0.9500 . ?
C18 C19 1.449(12) . ?
C18 H18 0.9500 . ?
C19 C20 1.350(12) . ?
C20 H20 0.9500 . ?
C22 C23 1.392(11) . ?
C22 C27 1.408(10) . ?
C23 C24 1.383(12) . ?
C23 H23 0.9500 . ?
C24 C25 1.386(12) . ?
C24 H24 0.9500 . ?
C25 C26 1.408(11) . ?
C26 C27 1.397(11) . ?
C26 H26 0.9500 . ?
C28 H28A 0.9800 . ?
C28 H28B 0.9800 . ?
C28 H28C 0.9800 . ?
C29 C30 1.358(11) . ?
C29 H29 0.9500 . ?
C30 C31 1.446(11) . ?
C30 H30 0.9500 . ?
C31 C32 1.347(12) . ?
C31 H31 0.9500 . ?
C32 C33 1.412(11) . ?
C32 H32 0.9500 . ?
C33 C34 1.337(11) . ?
C34 H34 0.9500 . ?
C36 C37 1.391(11) . ?
C36 C41 1.402(11) . ?
C37 C38 1.394(11) . ?
C37 H37 0.9500 . ?
C38 C39 1.392(11) . ?
C38 H38 0.9500 . ?
C39 C40 1.379(10) . ?
C40 C41 1.386(10) . ?
C40 H40 0.9500 . ?
C42 H42A 0.9800 . ?
C42 H42B 0.9800 . ?
C42 H42C 0.9800 . ?
C43 C44 1.378(12) . ?
C43 H43 0.9500 . ?
C44 C45 1.470(15) . ?
C44 H44 0.9500 . ?
C45 C46 1.362(16) . ?
C45 H45 0.9500 . ?
C46 C47 1.431(13) . ?
C46 H46 0.9500 . ?
C47 C48 1.323(13) . ?
C48 H48 0.9500 . ?
C50 C51 1.403(12) . ?
C50 C55 1.407(11) . ?
C51 C52 1.396(13) . ?
C51 H51 0.9500 . ?
C52 C53 1.371(12) . ?
C52 H52 0.9500 . ?
C53 C54 1.401(11) . ?
C54 C55 1.369(11) . ?
C54 H54 0.9500 . ?
C56 H56A 0.9800 . ?
C56 H56B 0.9800 . ?
C56 H56C 0.9800 . ?
C57 C58 1.343(11) . ?
C57 H57 0.9500 . ?
C58 C59 1.422(13) . ?
C58 H58 0.9500 . ?
C59 C60 1.336(13) . ?
C59 H59 0.9500 . ?
C60 C61 1.439(12) . ?
C60 H60 0.9500 . ?
C61 C62 1.350(12) . ?
C62 H62 0.9500 . ?
C64 C65 1.395(11) . ?
C64 C69 1.416(11) . ?
C65 C66 1.384(12) . ?
C65 H65 0.9500 . ?
C66 C67 1.389(12) . ?
C66 H66 0.9500 . ?
C67 C68 1.411(11) . ?
C68 C69 1.414(11) . ?
C68 H68 0.9500 . ?
C70 H70A 0.9800 . ?
C70 H70B 0.9800 . ?
C70 H70C 0.9800 . ?
C71 C72 1.349(11) . ?
C71 H71 0.9500 . ?
C72 C73 1.424(12) . ?
C72 H72 0.9500 . ?
C73 C74 1.350(12) . ?
C73 H73 0.9500 . ?
C74 C75 1.430(11) . ?
C74 H74 0.9500 . ?
C75 C76 1.363(11) . ?
C76 H76 0.9500 . ?
C78 C79 1.382(11) . ?
C78 C83 1.415(11) . ?
C79 C80 1.388(11) . ?
C79 H79 0.9500 . ?
C80 C81 1.396(11) . ?
C80 H80 0.9500 . ?
C81 C82 1.401(10) . ?
C82 C83 1.403(11) . ?
C82 H82 0.9500 . ?
C84 H84A 0.9800 . ?
C84 H84B 0.9800 . ?
C84 H84C 0.9800 . ?
C85 C86 1.354(12) . ?
C85 H85 0.9500 . ?
C86 C87 1.454(12) . ?
C86 H86 0.9500 . ?
C87 C88 1.328(12) . ?
C87 H87 0.9500 . ?
C88 C89 1.422(12) . ?
C88 H88 0.9500 . ?
C89 C90 1.335(11) . ?
C90 H90 0.9500 . ?
C92 C93 1.383(11) . ?
C92 C97 1.412(11) . ?
C93 C94 1.370(12) . ?
C93 H93 0.9500 . ?
C94 C95 1.403(12) . ?
C94 H94 0.9500 . ?
C95 C96 1.375(11) . ?
C96 C97 1.428(11) . ?
C96 H96 0.9500 . ?
C98 H98A 0.9800 . ?
C98 H98B 0.9800 . ?
C98 H98C 0.9800 . ?
C99 C100 1.339(11) . ?
C99 H99 0.9500 . ?
C100 C101 1.451(12) . ?
C100 H100 0.9500 . ?
C101 C102 1.351(12) . ?
C101 H101 0.9500 . ?
C102 C103 1.398(11) . ?
C102 H102 0.9500 . ?
C103 C104 1.355(12) . ?
C104 H104 0.9500 . ?
C106 C107 1.375(11) . ?
C106 C111 1.402(11) . ?
C107 C108 1.387(11) . ?
C107 H107 0.9500 . ?
C108 C109 1.390(11) . ?
C108 H108 0.9500 . ?
C109 C110 1.409(11) . ?
C110 C111 1.418(11) . ?
C110 H110 0.9500 . ?
C112 H11A 0.9800 . ?
C112 H11B 0.9800 . ?
C112 H11C 0.9800 . ?
C113 H11D 0.9900 . ?
C113 H11E 0.9900 . ?
C114 H11F 0.9900 . ?
C114 H11G 0.9900 . ?
C115 H11H 0.9900 . ?
C115 H11I 0.9900 . ?
C116 H11J 0.9900 . ?
C116 H11K 0.9900 . ?

loop_
_geom_hbond_atom_site_label_D
_geom_hbond_atom_site_label_H
_geom_hbond_atom_site_label_A
_geom_hbond_distance_DH
_geom_hbond_distance_HA
_geom_hbond_distance_DA
_geom_hbond_angle_DHA
_geom_hbond_site_symmetry_A
C1 H1 Cl1 0.95 2.53 3.359(9) 145.5 .
C29 H29 Cl1 0.95 2.54 3.365(8) 145.5 .
C15 H15 Cl2 0.95 2.61 3.427(9) 144.5 .
C43 H43 Cl2 0.95 2.60 3.432(9) 145.8 .
C57 H57 Cl3 0.95 2.50 3.318(9) 144.2 .
C85 H85 Cl3 0.95 2.56 3.370(9) 142.9 .
C99 H99 Cl4 0.95 2.52 3.343(9) 145.1 .

loop_
_geom_torsion_atom_site_label_1
_geom_torsion_atom_site_label_2
_geom_torsion_atom_site_label_3
_geom_torsion_atom_site_label_4
_geom_torsion
_geom_torsion_site_symmetry_1
_geom_torsion_site_symmetry_2
_geom_torsion_site_symmetry_3
_geom_torsion_site_symmetry_4
_geom_torsion_publ_flag
C13 Ir1 Ir2 C49 87.9(4) . . . . ?
C27 Ir1 Ir2 C49 -93.3(4) . . . . ?
C7 Ir1 Ir2 C49 6.1(3) . . . . ?
C21 Ir1 Ir2 C49 -174.4(3) . . . . ?
Cl1 Ir1 Ir2 C49 -84.7(2) . . . . ?
Cl2 Ir1 Ir2 C49 91.8(2) . . . . ?
C13 Ir1 Ir2 C41 -13.0(4) . . . . ?
C27 Ir1 Ir2 C41 165.8(4) . . . . ?
C7 Ir1 Ir2 C41 -94.7(4) . . . . ?
C21 Ir1 Ir2 C41 84.7(4) . . . . ?
Cl1 Ir1 Ir2 C41 174.5(3) . . . . ?
Cl2 Ir1 Ir2 C41 -9.1(3) . . . . ?
C13 Ir1 Ir2 C35 -92.1(4) . . . . ?
C27 Ir1 Ir2 C35 86.7(4) . . . . ?
C7 Ir1 Ir2 C35 -173.9(3) . . . . ?
C21 Ir1 Ir2 C35 5.6(3) . . . . ?
Cl1 Ir1 Ir2 C35 95.3(2) . . . . ?
Cl2 Ir1 Ir2 C35 -88.2(2) . . . . ?
C13 Ir1 Ir2 C55 171.0(4) . . . . ?
C27 Ir1 Ir2 C55 -10.2(5) . . . . ?
C7 Ir1 Ir2 C55 89.2(4) . . . . ?
C21 Ir1 Ir2 C55 -91.3(4) . . . . ?
Cl1 Ir1 Ir2 C55 -1.5(3) . . . . ?
Cl2 Ir1 Ir2 C55 174.9(3) . . . . ?
C13 Ir1 Ir2 Cl1 172.6(3) . . . . ?
C27 Ir1 Ir2 Cl1 -8.6(3) . . . . ?
C7 Ir1 Ir2 Cl1 90.8(2) . . . . ?
C21 Ir1 Ir2 Cl1 -89.7(2) . . . . ?
Cl2 Ir1 Ir2 Cl1 176.45(9) . . . . ?
C13 Ir1 Ir2 Cl2 -3.9(3) . . . . ?
C27 Ir1 Ir2 Cl2 174.9(3) . . . . ?
C7 Ir1 Ir2 Cl2 -85.7(2) . . . . ?
C21 Ir1 Ir2 Cl2 93.8(2) . . . . ?
Cl1 Ir1 Ir2 Cl2 -176.45(9) . . . . ?
C83 Ir3 Ir4 C111 15.5(5) . . . . ?
C69 Ir3 Ir4 C111 -148.8(4) . . . . ?
C63 Ir3 Ir4 C111 -75.1(4) . . . . ?
C77 Ir3 Ir4 C111 102.8(4) . . . . ?
Cl3 Ir3 Ir4 C111 23.8(3) . . . . ?
Cl4 Ir3 Ir4 C111 -172.8(3) . . . . ?
C83 Ir3 Ir4 C97 -178.5(5) . . . . ?
C69 Ir3 Ir4 C97 17.3(5) . . . . ?
C63 Ir3 Ir4 C97 90.9(4) . . . . ?
C77 Ir3 Ir4 C97 -91.1(4) . . . . ?
Cl3 Ir3 Ir4 C97 -170.2(3) . . . . ?
Cl4 Ir3 Ir4 C97 -6.8(3) . . . . ?
C83 Ir3 Ir4 C105 91.9(4) . . . . ?
C69 Ir3 Ir4 C105 -72.4(4) . . . . ?
C63 Ir3 Ir4 C105 1.2(3) . . . . ?
C77 Ir3 Ir4 C105 179.2(3) . . . . ?
Cl3 Ir3 Ir4 C105 100.1(2) . . . . ?
Cl4 Ir3 Ir4 C105 -96.5(2) . . . . ?
C83 Ir3 Ir4 C91 -92.7(4) . . . . ?
C69 Ir3 Ir4 C91 103.0(4) . . . . ?
C63 Ir3 Ir4 C91 176.7(3) . . . . ?
C77 Ir3 Ir4 C91 -5.4(3) . . . . ?
Cl3 Ir3 Ir4 C91 -84.4(2) . . . . ?
Cl4 Ir3 Ir4 C91 79.0(2) . . . . ?
C83 Ir3 Ir4 Cl4 -171.7(4) . . . . ?
C69 Ir3 Ir4 Cl4 24.0(3) . . . . ?
C63 Ir3 Ir4 Cl4 97.7(2) . . . . ?
C77 Ir3 Ir4 Cl4 -84.3(2) . . . . ?
Cl3 Ir3 Ir4 Cl4 -163.42(9) . . . . ?
C83 Ir3 Ir4 Cl3 -8.3(4) . . . . ?
C69 Ir3 Ir4 Cl3 -172.6(3) . . . . ?
C63 Ir3 Ir4 Cl3 -98.9(2) . . . . ?
C77 Ir3 Ir4 Cl3 79.1(2) . . . . ?
Cl4 Ir3 Ir4 Cl3 163.42(9) . . . . ?
C49 Ir2 Cl1 Ir1 99.2(2) . . . . ?
C41 Ir2 Cl1 Ir1 -53(3) . . . . ?
C35 Ir2 Cl1 Ir1 -89.3(2) . . . . ?
C55 Ir2 Cl1 Ir1 178.9(2) . . . . ?
Cl2 Ir2 Cl1 Ir1 2.41(6) . . . . ?
C13 Ir1 Cl1 Ir2 -64(2) . . . . ?
C27 Ir1 Cl1 Ir2 173.6(2) . . . . ?
C7 Ir1 Cl1 Ir2 -93.9(2) . . . . ?
C21 Ir1 Cl1 Ir2 94.0(2) . . . . ?
Cl2 Ir1 Cl1 Ir2 -2.40(6) . . . . ?
C49 Ir2 Cl2 Ir1 -94.0(2) . . . . ?
C41 Ir2 Cl2 Ir1 173.6(2) . . . . ?
C35 Ir2 Cl2 Ir1 94.6(2) . . . . ?
C55 Ir2 Cl2 Ir1 -35(2) . . . . ?
Cl1 Ir2 Cl2 Ir1 -2.38(6) . . . . ?
C13 Ir1 Cl2 Ir2 177.3(2) . . . . ?
C27 Ir1 Cl2 Ir2 -36(2) . . . . ?
C7 Ir1 Cl2 Ir2 97.7(2) . . . . ?
C21 Ir1 Cl2 Ir2 -91.0(2) . . . . ?
Cl1 Ir1 Cl2 Ir2 2.37(6) . . . . ?
C83 Ir3 Cl3 Ir4 174.6(2) . . . . ?
C69 Ir3 Cl3 Ir4 47.4(17) . . . . ?
C63 Ir3 Cl3 Ir4 82.6(2) . . . . ?
C77 Ir3 Cl3 Ir4 -106.2(2) . . . . ?
Cl4 Ir3 Cl3 Ir4 -11.07(6) . . . . ?
C111 Ir4 Cl3 Ir3 -161.7(2) . . . . ?
C97 Ir4 Cl3 Ir3 63.9(17) . . . . ?
C105 Ir4 Cl3 Ir3 -83.2(2) . . . . ?
C91 Ir4 Cl3 Ir3 101.1(2) . . . . ?
Cl4 Ir4 Cl3 Ir3 11.05(6) . . . . ?
C83 Ir3 Cl4 Ir4 104(2) . . . . ?
C69 Ir3 Cl4 Ir4 -162.6(2) . . . . ?
C63 Ir3 Cl4 Ir4 -83.5(2) . . . . ?
C77 Ir3 Cl4 Ir4 102.4(2) . . . . ?
Cl3 Ir3 Cl4 Ir4 11.08(6) . . . . ?
C111 Ir4 Cl4 Ir3 31.7(12) . . . . ?
C97 Ir4 Cl4 Ir3 175.2(2) . . . . ?
C105 Ir4 Cl4 Ir3 86.0(2) . . . . ?
C91 Ir4 Cl4 Ir3 -105.1(2) . . . . ?
Cl3 Ir4 Cl4 Ir3 -10.99(6) . . . . ?
C7 N1 C1 C2 179.6(8) . . . . ?
C5 N1 C1 C2 -2.7(12) . . . . ?
N1 C1 C2 C3 0.3(14) . . . . ?
C1 C2 C3 C4 0.6(15) . . . . ?
C2 C3 C4 C5 0.7(15) . . . . ?
C7 N1 C5 C6 -2.4(9) . . . . ?
C1 N1 C5 C6 179.7(7) . . . . ?
C7 N1 C5 C4 -178.1(7) . . . . ?
C1 N1 C5 C4 3.9(12) . . . . ?
C3 C4 C5 C6 -176.9(10) . . . . ?
C3 C4 C5 N1 -2.9(13) . . . . ?
N1 C5 C6 N2 2.1(9) . . . . ?
C4 C5 C6 N2 176.7(10) . . . . ?
C7 N2 C6 C5 -1.3(10) . . . . ?
C8 N2 C6 C5 173.0(8) . . . . ?
C6 N2 C7 N1 -0.1(9) . . . . ?
C8 N2 C7 N1 -175.4(6) . . . . ?
C6 N2 C7 Ir1 175.1(5) . . . . ?
C8 N2 C7 Ir1 -0.1(9) . . . . ?
C1 N1 C7 N2 179.4(7) . . . . ?
C5 N1 C7 N2 1.5(9) . . . . ?
C1 N1 C7 Ir1 6.4(14) . . . . ?
C5 N1 C7 Ir1 -171.5(8) . . . . ?
C13 Ir1 C7 N2 -1.7(6) . . . . ?
C27 Ir1 C7 N2 -93.5(6) . . . . ?
C21 Ir1 C7 N2 -44.2(18) . . . . ?
Cl1 Ir1 C7 N2 175.3(6) . . . . ?
Cl2 Ir1 C7 N2 91.2(6) . . . . ?
Ir2 Ir1 C7 N2 133.4(6) . . . . ?
C13 Ir1 C7 N1 170.7(10) . . . . ?
C27 Ir1 C7 N1 79.0(10) . . . . ?
C21 Ir1 C7 N1 128.2(14) . . . . ?
Cl1 Ir1 C7 N1 -12.3(10) . . . . ?
Cl2 Ir1 C7 N1 -96.3(9) . . . . ?
Ir2 Ir1 C7 N1 -54.1(10) . . . . ?
C6 N2 C8 C9 5.9(13) . . . . ?
C7 N2 C8 C9 -179.9(8) . . . . ?
C6 N2 C8 C13 -171.5(8) . . . . ?
C7 N2 C8 C13 2.8(10) . . . . ?
C13 C8 C9 C10 -0.1(13) . . . . ?
N2 C8 C9 C10 -177.2(7) . . . . ?
C8 C9 C10 C11 -0.8(12) . . . . ?
C14 O1 C11 C12 -178.4(7) . . . . ?
C14 O1 C11 C10 1.3(12) . . . . ?
C9 C10 C11 O1 -178.7(8) . . . . ?
C9 C10 C11 C12 0.9(12) . . . . ?
O1 C11 C12 C13 179.5(7) . . . . ?
C10 C11 C12 C13 -0.2(13) . . . . ?
C9 C8 C13 C12 0.9(12) . . . . ?
N2 C8 C13 C12 178.2(7) . . . . ?
C9 C8 C13 Ir1 178.5(7) . . . . ?
N2 C8 C13 Ir1 -4.2(9) . . . . ?
C11 C12 C13 C8 -0.7(11) . . . . ?
C11 C12 C13 Ir1 -177.9(6) . . . . ?
C27 Ir1 C13 C8 95.3(6) . . . . ?
C7 Ir1 C13 C8 3.2(6) . . . . ?
C21 Ir1 C13 C8 174.9(6) . . . . ?
Cl1 Ir1 C13 C8 -27(3) . . . . ?
Cl2 Ir1 C13 C8 -88.2(6) . . . . ?
Ir2 Ir1 C13 C8 -85.6(6) . . . . ?
C27 Ir1 C13 C12 -87.5(7) . . . . ?
C7 Ir1 C13 C12 -179.6(8) . . . . ?
C21 Ir1 C13 C12 -7.9(7) . . . . ?
Cl1 Ir1 C13 C12 149.7(18) . . . . ?
Cl2 Ir1 C13 C12 88.9(7) . . . . ?
Ir2 Ir1 C13 C12 91.6(7) . . . . ?
C21 N3 C15 C16 178.5(8) . . . . ?
C19 N3 C15 C16 -4.6(12) . . . . ?
N3 C15 C16 C17 1.8(14) . . . . ?
C15 C16 C17 C18 -0.9(16) . . . . ?
C16 C17 C18 C19 2.7(17) . . . . ?
C21 N3 C19 C20 0.7(10) . . . . ?
C15 N3 C19 C20 -176.7(8) . . . . ?
C21 N3 C19 C18 -176.5(8) . . . . ?
C15 N3 C19 C18 6.1(12) . . . . ?
C17 C18 C19 C20 178.7(11) . . . . ?
C17 C18 C19 N3 -5.1(15) . . . . ?
N3 C19 C20 N4 -0.7(10) . . . . ?
C18 C19 C20 N4 175.7(11) . . . . ?
C21 N4 C20 C19 0.4(10) . . . . ?
C22 N4 C20 C19 171.9(8) . . . . ?
C20 N4 C21 N3 0.0(9) . . . . ?
C22 N4 C21 N3 -172.6(6) . . . . ?
C20 N4 C21 Ir1 172.8(6) . . . . ?
C22 N4 C21 Ir1 0.1(9) . . . . ?
C15 N3 C21 N4 176.8(7) . . . . ?
C19 N3 C21 N4 -0.5(9) . . . . ?
C15 N3 C21 Ir1 7.3(14) . . . . ?
C19 N3 C21 Ir1 -169.9(8) . . . . ?
C13 Ir1 C21 N4 -91.0(6) . . . . ?
C27 Ir1 C21 N4 1.0(6) . . . . ?
C7 Ir1 C21 N4 -49.4(18) . . . . ?
Cl1 Ir1 C21 N4 91.2(6) . . . . ?
Cl2 Ir1 C21 N4 175.6(6) . . . . ?
Ir2 Ir1 C21 N4 133.0(6) . . . . ?
C13 Ir1 C21 N3 77.7(10) . . . . ?
C27 Ir1 C21 N3 169.6(10) . . . . ?
C7 Ir1 C21 N3 119.3(15) . . . . ?
Cl1 Ir1 C21 N3 -100.1(9) . . . . ?
Cl2 Ir1 C21 N3 -15.8(10) . . . . ?
Ir2 Ir1 C21 N3 -58.3(9) . . . . ?
C21 N4 C22 C23 179.3(8) . . . . ?
C20 N4 C22 C23 8.2(14) . . . . ?
C21 N4 C22 C27 -1.7(10) . . . . ?
C20 N4 C22 C27 -172.9(8) . . . . ?
C27 C22 C23 C24 1.6(13) . . . . ?
N4 C22 C23 C24 -179.5(8) . . . . ?
C22 C23 C24 C25 -2.7(14) . . . . ?
C28 O2 C25 C24 -20.5(12) . . . . ?
C28 O2 C25 C26 157.4(7) . . . . ?
C23 C24 C25 O2 -179.7(8) . . . . ?
C23 C24 C25 C26 2.5(14) . . . . ?
O2 C25 C26 C27 -179.1(7) . . . . ?
C24 C25 C26 C27 -1.1(12) . . . . ?
C25 C26 C27 C22 0.0(11) . . . . ?
C25 C26 C27 Ir1 178.0(6) . . . . ?
C23 C22 C27 C26 -0.2(12) . . . . ?
N4 C22 C27 C26 -179.2(7) . . . . ?
C23 C22 C27 Ir1 -178.5(7) . . . . ?
N4 C22 C27 Ir1 2.5(9) . . . . ?
C13 Ir1 C27 C26 -89.0(7) . . . . ?
C7 Ir1 C27 C26 -9.4(7) . . . . ?
C21 Ir1 C27 C26 -180.0(8) . . . . ?
Cl1 Ir1 C27 C26 86.1(7) . . . . ?
Cl2 Ir1 C27 C26 123.9(18) . . . . ?
Ir2 Ir1 C27 C26 91.8(7) . . . . ?
C13 Ir1 C27 C22 89.1(6) . . . . ?
C7 Ir1 C27 C22 168.6(6) . . . . ?
C21 Ir1 C27 C22 -1.9(6) . . . . ?
Cl1 Ir1 C27 C22 -95.8(6) . . . . ?
Cl2 Ir1 C27 C22 -58(2) . . . . ?
Ir2 Ir1 C27 C22 -90.1(6) . . . . ?
C35 N5 C29 C30 -177.6(8) . . . . ?
C33 N5 C29 C30 -0.5(12) . . . . ?
N5 C29 C30 C31 -1.8(13) . . . . ?
C29 C30 C31 C32 2.3(14) . . . . ?
C30 C31 C32 C33 -0.5(14) . . . . ?
C31 C32 C33 C34 179.7(10) . . . . ?
C31 C32 C33 N5 -1.7(13) . . . . ?
C29 N5 C33 C34 -178.8(7) . . . . ?
C35 N5 C33 C34 -1.2(9) . . . . ?
C29 N5 C33 C32 2.2(11) . . . . ?
C35 N5 C33 C32 179.8(7) . . . . ?
C32 C33 C34 N6 -179.7(9) . . . . ?
N5 C33 C34 N6 1.6(9) . . . . ?
C35 N6 C34 C33 -1.6(10) . . . . ?
C36 N6 C34 C33 175.8(8) . . . . ?
C34 N6 C35 N5 0.8(9) . . . . ?
C36 N6 C35 N5 -177.1(6) . . . . ?
C34 N6 C35 Ir2 177.9(5) . . . . ?
C36 N6 C35 Ir2 0.1(9) . . . . ?
C29 N5 C35 N6 177.6(7) . . . . ?
C33 N5 C35 N6 0.2(8) . . . . ?
C29 N5 C35 Ir2 1.6(14) . . . . ?
C33 N5 C35 Ir2 -175.8(7) . . . . ?
C49 Ir2 C35 N6 -45.2(17) . . . . ?
C41 Ir2 C35 N6 -0.3(6) . . . . ?
C55 Ir2 C35 N6 -92.6(6) . . . . ?
Cl1 Ir2 C35 N6 176.7(6) . . . . ?
Cl2 Ir2 C35 N6 92.4(6) . . . . ?
Ir1 Ir2 C35 N6 134.8(6) . . . . ?
C49 Ir2 C35 N5 130.5(13) . . . . ?
C41 Ir2 C35 N5 175.4(9) . . . . ?
C55 Ir2 C35 N5 83.1(9) . . . . ?
Cl1 Ir2 C35 N5 -7.6(9) . . . . ?
Cl2 Ir2 C35 N5 -91.9(9) . . . . ?
Ir1 Ir2 C35 N5 -49.5(9) . . . . ?
C35 N6 C36 C37 179.4(8) . . . . ?
C34 N6 C36 C37 2.1(13) . . . . ?
C35 N6 C36 C41 0.3(10) . . . . ?
C34 N6 C36 C41 -177.0(8) . . . . ?
C41 C36 C37 C38 -1.0(13) . . . . ?
N6 C36 C37 C38 -180.0(7) . . . . ?
C36 C37 C38 C39 -1.1(12) . . . . ?
C42 O3 C39 C40 -177.1(8) . . . . ?
C42 O3 C39 C38 2.1(13) . . . . ?
C37 C38 C39 C40 2.3(13) . . . . ?
C37 C38 C39 O3 -176.8(8) . . . . ?
O3 C39 C40 C41 177.7(7) . . . . ?
C38 C39 C40 C41 -1.5(13) . . . . ?
C39 C40 C41 C36 -0.5(12) . . . . ?
C39 C40 C41 Ir2 -178.9(6) . . . . ?
C37 C36 C41 C40 1.8(12) . . . . ?
N6 C36 C41 C40 -179.2(7) . . . . ?
C37 C36 C41 Ir2 -179.6(7) . . . . ?
N6 C36 C41 Ir2 -0.5(9) . . . . ?
C49 Ir2 C41 C40 -10.1(8) . . . . ?
C35 Ir2 C41 C40 178.8(8) . . . . ?
C55 Ir2 C41 C40 -89.9(8) . . . . ?
Cl1 Ir2 C41 C40 142(2) . . . . ?
Cl2 Ir2 C41 C40 87.0(7) . . . . ?
Ir1 Ir2 C41 C40 93.1(7) . . . . ?
C49 Ir2 C41 C36 171.5(6) . . . . ?
C35 Ir2 C41 C36 0.4(6) . . . . ?
C55 Ir2 C41 C36 91.8(6) . . . . ?
Cl1 Ir2 C41 C36 -37(3) . . . . ?
Cl2 Ir2 C41 C36 -91.4(6) . . . . ?
Ir1 Ir2 C41 C36 -85.3(6) . . . . ?
C49 N7 C43 C44 176.6(8) . . . . ?
C47 N7 C43 C44 -2.4(13) . . . . ?
N7 C43 C44 C45 2.4(13) . . . . ?
C43 C44 C45 C46 -2.6(15) . . . . ?
C44 C45 C46 C47 2.7(16) . . . . ?
C43 N7 C47 C48 -179.3(8) . . . . ?
C49 N7 C47 C48 1.5(10) . . . . ?
C43 N7 C47 C46 2.4(12) . . . . ?
C49 N7 C47 C46 -176.8(8) . . . . ?
C45 C46 C47 C48 179.7(11) . . . . ?
C45 C46 C47 N7 -2.6(14) . . . . ?
N7 C47 C48 N8 -0.5(10) . . . . ?
C46 C47 C48 N8 177.4(10) . . . . ?
C49 N8 C48 C47 -0.8(10) . . . . ?
C50 N8 C48 C47 179.8(8) . . . . ?
C48 N8 C49 N7 1.6(9) . . . . ?
C50 N8 C49 N7 -178.9(6) . . . . ?
C48 N8 C49 Ir2 -179.9(6) . . . . ?
C50 N8 C49 Ir2 -0.4(9) . . . . ?
C43 N7 C49 N8 179.0(8) . . . . ?
C47 N7 C49 N8 -1.8(8) . . . . ?
C43 N7 C49 Ir2 1.2(14) . . . . ?
C47 N7 C49 Ir2 -179.6(7) . . . . ?
C41 Ir2 C49 N8 -89.5(6) . . . . ?
C35 Ir2 C49 N8 -45.6(17) . . . . ?
C55 Ir2 C49 N8 2.8(6) . . . . ?
Cl1 Ir2 C49 N8 92.8(6) . . . . ?
Cl2 Ir2 C49 N8 177.2(5) . . . . ?
Ir1 Ir2 C49 N8 134.4(5) . . . . ?
C41 Ir2 C49 N7 88.1(9) . . . . ?
C35 Ir2 C49 N7 132.0(13) . . . . ?
C55 Ir2 C49 N7 -179.6(10) . . . . ?
Cl1 Ir2 C49 N7 -89.6(9) . . . . ?
Cl2 Ir2 C49 N7 -5.2(9) . . . . ?
Ir1 Ir2 C49 N7 -48.0(9) . . . . ?
C48 N8 C50 C51 -1.8(14) . . . . ?
C49 N8 C50 C51 178.8(8) . . . . ?
C48 N8 C50 C55 175.7(8) . . . . ?
C49 N8 C50 C55 -3.7(10) . . . . ?
C55 C50 C51 C52 -2.4(13) . . . . ?
N8 C50 C51 C52 174.9(8) . . . . ?
C50 C51 C52 C53 -2.1(13) . . . . ?
C51 C52 C53 O4 -174.8(8) . . . . ?
C51 C52 C53 C54 4.1(13) . . . . ?
C56 O4 C53 C52 -14.5(12) . . . . ?
C56 O4 C53 C54 166.5(7) . . . . ?
C52 C53 C54 C55 -1.6(13) . . . . ?
O4 C53 C54 C55 177.4(7) . . . . ?
C53 C54 C55 C50 -2.7(12) . . . . ?
C53 C54 C55 Ir2 178.7(6) . . . . ?
C51 C50 C55 C54 4.7(12) . . . . ?
N8 C50 C55 C54 -172.7(7) . . . . ?
C51 C50 C55 Ir2 -176.5(7) . . . . ?
N8 C50 C55 Ir2 6.0(9) . . . . ?
C49 Ir2 C55 C54 173.7(8) . . . . ?
C41 Ir2 C55 C54 -94.7(7) . . . . ?
C35 Ir2 C55 C54 -15.8(7) . . . . ?
Cl1 Ir2 C55 C54 81.5(7) . . . . ?
Cl2 Ir2 C55 C54 114(2) . . . . ?
Ir1 Ir2 C55 C54 82.5(8) . . . . ?
C49 Ir2 C55 C50 -4.8(6) . . . . ?
C41 Ir2 C55 C50 86.8(6) . . . . ?
C35 Ir2 C55 C50 165.7(6) . . . . ?
Cl1 Ir2 C55 C50 -97.1(6) . . . . ?
Cl2 Ir2 C55 C50 -64(2) . . . . ?
Ir1 Ir2 C55 C50 -96.0(6) . . . . ?
C63 N9 C57 C58 -175.8(8) . . . . ?
C61 N9 C57 C58 5.9(12) . . . . ?
N9 C57 C58 C59 -3.9(13) . . . . ?
C57 C58 C59 C60 1.2(14) . . . . ?
C58 C59 C60 C61 -0.3(14) . . . . ?
C57 N9 C61 C62 178.2(7) . . . . ?
C63 N9 C61 C62 -0.4(9) . . . . ?
C57 N9 C61 C60 -5.0(11) . . . . ?
C63 N9 C61 C60 176.5(7) . . . . ?
C59 C60 C61 C62 177.9(10) . . . . ?
C59 C60 C61 N9 2.1(12) . . . . ?
N9 C61 C62 N10 1.0(9) . . . . ?
C60 C61 C62 N10 -175.1(9) . . . . ?
C63 N10 C62 C61 -1.3(10) . . . . ?
C64 N10 C62 C61 -175.4(8) . . . . ?
C62 N10 C63 N9 1.0(9) . . . . ?
C64 N10 C63 N9 176.0(6) . . . . ?
C62 N10 C63 Ir3 -172.6(5) . . . . ?
C64 N10 C63 Ir3 2.5(9) . . . . ?
C57 N9 C63 N10 -178.8(7) . . . . ?
C61 N9 C63 N10 -0.3(9) . . . . ?
C57 N9 C63 Ir3 -8.0(14) . . . . ?
C61 N9 C63 Ir3 170.5(7) . . . . ?
C83 Ir3 C63 N10 85.3(6) . . . . ?
C69 Ir3 C63 N10 -1.3(6) . . . . ?
C77 Ir3 C63 N10 54.7(18) . . . . ?
Cl3 Ir3 C63 N10 -177.0(6) . . . . ?
Cl4 Ir3 C63 N10 -94.0(6) . . . . ?
Ir4 Ir3 C63 N10 -135.5(6) . . . . ?
C83 Ir3 C63 N9 -84.6(10) . . . . ?
C69 Ir3 C63 N9 -171.2(10) . . . . ?
C77 Ir3 C63 N9 -115.2(16) . . . . ?
Cl3 Ir3 C63 N9 13.1(10) . . . . ?
Cl4 Ir3 C63 N9 96.1(9) . . . . ?
Ir4 Ir3 C63 N9 54.6(9) . . . . ?
C63 N10 C64 C65 178.6(8) . . . . ?
C62 N10 C64 C65 -7.3(14) . . . . ?
C63 N10 C64 C69 -2.5(10) . . . . ?
C62 N10 C64 C69 171.5(8) . . . . ?
C69 C64 C65 C66 0.6(14) . . . . ?
N10 C64 C65 C66 179.3(8) . . . . ?
C64 C65 C66 C67 0.3(13) . . . . ?
C65 C66 C67 O5 179.9(8) . . . . ?
C65 C66 C67 C68 0.2(13) . . . . ?
C70 O5 C67 C66 -3.3(12) . . . . ?
C70 O5 C67 C68 176.4(8) . . . . ?
C66 C67 C68 C69 -1.6(13) . . . . ?
O5 C67 C68 C69 178.7(7) . . . . ?
C67 C68 C69 C64 2.3(11) . . . . ?
C67 C68 C69 Ir3 179.8(6) . . . . ?
C65 C64 C69 C68 -1.9(12) . . . . ?
N10 C64 C69 C68 179.3(7) . . . . ?
C65 C64 C69 Ir3 -179.7(7) . . . . ?
N10 C64 C69 Ir3 1.4(9) . . . . ?
C83 Ir3 C69 C68 90.4(7) . . . . ?
C63 Ir3 C69 C68 -177.7(7) . . . . ?
C77 Ir3 C69 C68 11.7(7) . . . . ?
Cl3 Ir3 C69 C68 -141.9(14) . . . . ?
Cl4 Ir3 C69 C68 -84.0(7) . . . . ?
Ir4 Ir3 C69 C68 -99.8(7) . . . . ?
C83 Ir3 C69 C64 -92.0(6) . . . . ?
C63 Ir3 C69 C64 -0.1(6) . . . . ?
C77 Ir3 C69 C64 -170.8(6) . . . . ?
Cl3 Ir3 C69 C64 36(2) . . . . ?
Cl4 Ir3 C69 C64 93.6(6) . . . . ?
Ir4 Ir3 C69 C64 77.8(6) . . . . ?
C75 N11 C71 C72 0.1(11) . . . . ?
C77 N11 C71 C72 -179.1(8) . . . . ?
N11 C71 C72 C73 -0.1(13) . . . . ?
C71 C72 C73 C74 0.7(14) . . . . ?
C72 C73 C74 C75 -1.3(13) . . . . ?
C71 N11 C75 C76 -178.9(7) . . . . ?
C77 N11 C75 C76 0.5(9) . . . . ?
C71 N11 C75 C74 -0.8(11) . . . . ?
C77 N11 C75 C74 178.6(7) . . . . ?
C73 C74 C75 C76 178.8(9) . . . . ?
C73 C74 C75 N11 1.4(12) . . . . ?
N11 C75 C76 N12 -0.3(8) . . . . ?
C74 C75 C76 N12 -178.0(9) . . . . ?
C77 N12 C76 C75 0.1(9) . . . . ?
C78 N12 C76 C75 178.5(8) . . . . ?
C76 N12 C77 N11 0.2(8) . . . . ?
C78 N12 C77 N11 -178.5(6) . . . . ?
C76 N12 C77 Ir3 178.4(5) . . . . ?
C78 N12 C77 Ir3 -0.3(8) . . . . ?
C71 N11 C77 N12 178.9(7) . . . . ?
C75 N11 C77 N12 -0.4(8) . . . . ?
C71 N11 C77 Ir3 1.4(13) . . . . ?
C75 N11 C77 Ir3 -177.8(7) . . . . ?
C83 Ir3 C77 N12 -0.9(5) . . . . ?
C69 Ir3 C77 N12 85.0(6) . . . . ?
C63 Ir3 C77 N12 30.3(19) . . . . ?
Cl3 Ir3 C77 N12 -98.3(5) . . . . ?
Cl4 Ir3 C77 N12 178.9(5) . . . . ?
Ir4 Ir3 C77 N12 -139.3(5) . . . . ?
C83 Ir3 C77 N11 176.3(9) . . . . ?
C69 Ir3 C77 N11 -97.8(9) . . . . ?
C63 Ir3 C77 N11 -152.5(14) . . . . ?
Cl3 Ir3 C77 N11 78.9(9) . . . . ?
Cl4 Ir3 C77 N11 -3.9(9) . . . . ?
Ir4 Ir3 C77 N11 37.9(9) . . . . ?
C77 N12 C78 C79 -176.6(7) . . . . ?
C76 N12 C78 C79 5.0(13) . . . . ?
C77 N12 C78 C83 1.9(10) . . . . ?
C76 N12 C78 C83 -176.5(7) . . . . ?
C83 C78 C79 C80 2.0(13) . . . . ?
N12 C78 C79 C80 -179.7(7) . . . . ?
C78 C79 C80 C81 0.2(12) . . . . ?
C84 O6 C81 C80 10.6(11) . . . . ?
C84 O6 C81 C82 -169.6(7) . . . . ?
C79 C80 C81 O6 178.8(7) . . . . ?
C79 C80 C81 C82 -1.0(12) . . . . ?
O6 C81 C82 C83 179.8(7) . . . . ?
C80 C81 C82 C83 -0.4(12) . . . . ?
C81 C82 C83 C78 2.3(11) . . . . ?
C81 C82 C83 Ir3 -176.4(6) . . . . ?
C79 C78 C83 C82 -3.2(12) . . . . ?
N12 C78 C83 C82 178.4(6) . . . . ?
C79 C78 C83 Ir3 175.7(6) . . . . ?
N12 C78 C83 Ir3 -2.7(9) . . . . ?
C69 Ir3 C83 C82 85.3(8) . . . . ?
C63 Ir3 C83 C82 6.5(8) . . . . ?
C77 Ir3 C83 C82 -179.3(8) . . . . ?
Cl3 Ir3 C83 C82 -88.8(7) . . . . ?
Cl4 Ir3 C83 C82 179(25) . . . . ?
Ir4 Ir3 C83 C82 -83.2(8) . . . . ?
C69 Ir3 C83 C78 -93.4(6) . . . . ?
C63 Ir3 C83 C78 -172.2(6) . . . . ?
C77 Ir3 C83 C78 2.0(6) . . . . ?
Cl3 Ir3 C83 C78 92.5(6) . . . . ?
Cl4 Ir3 C83 C78 0(3) . . . . ?
Ir4 Ir3 C83 C78 98.1(6) . . . . ?
C91 N13 C85 C86 -177.5(8) . . . . ?
C89 N13 C85 C86 -0.1(12) . . . . ?
N13 C85 C86 C87 -0.1(14) . . . . ?
C85 C86 C87 C88 1.1(15) . . . . ?
C86 C87 C88 C89 -2.0(14) . . . . ?
C91 N13 C89 C90 -0.6(9) . . . . ?
C85 N13 C89 C90 -178.4(7) . . . . ?
C91 N13 C89 C88 177.1(7) . . . . ?
C85 N13 C89 C88 -0.7(11) . . . . ?
C87 C88 C89 C90 178.7(10) . . . . ?
C87 C88 C89 N13 1.7(13) . . . . ?
N13 C89 C90 N14 0.3(9) . . . . ?
C88 C89 C90 N14 -176.8(9) . . . . ?
C91 N14 C90 C89 0.0(9) . . . . ?
C92 N14 C90 C89 -175.1(8) . . . . ?
C85 N13 C91 N14 178.2(7) . . . . ?
C89 N13 C91 N14 0.6(8) . . . . ?
C85 N13 C91 Ir4 0.0(14) . . . . ?
C89 N13 C91 Ir4 -177.7(7) . . . . ?
C90 N14 C91 N13 -0.4(8) . . . . ?
C92 N14 C91 N13 175.6(6) . . . . ?
C90 N14 C91 Ir4 178.5(5) . . . . ?
C92 N14 C91 Ir4 -5.6(8) . . . . ?
C111 Ir4 C91 N13 -81.4(9) . . . . ?
C97 Ir4 C91 N13 -175.5(9) . . . . ?
C105 Ir4 C91 N13 -150.9(12) . . . . ?
Cl4 Ir4 C91 N13 91.3(9) . . . . ?
Cl3 Ir4 C91 N13 9.2(9) . . . . ?
Ir3 Ir4 C91 N13 50.5(9) . . . . ?
C111 Ir4 C91 N14 100.5(6) . . . . ?
C97 Ir4 C91 N14 6.4(5) . . . . ?
C105 Ir4 C91 N14 31.0(17) . . . . ?
Cl4 Ir4 C91 N14 -86.9(5) . . . . ?
Cl3 Ir4 C91 N14 -168.9(5) . . . . ?
Ir3 Ir4 C91 N14 -127.6(5) . . . . ?
C91 N14 C92 C93 -179.2(7) . . . . ?
C90 N14 C92 C93 -4.2(13) . . . . ?
C91 N14 C92 C97 0.5(10) . . . . ?
C90 N14 C92 C97 175.5(8) . . . . ?
C97 C92 C93 C94 -1.8(13) . . . . ?
N14 C92 C93 C94 177.8(7) . . . . ?
C92 C93 C94 C95 -1.1(13) . . . . ?
C98 O7 C95 C96 -167.8(7) . . . . ?
C98 O7 C95 C94 12.3(12) . . . . ?
C93 C94 C95 C96 1.6(12) . . . . ?
C93 C94 C95 O7 -178.5(7) . . . . ?
O7 C95 C96 C97 -179.2(7) . . . . ?
C94 C95 C96 C97 0.8(12) . . . . ?
C93 C92 C97 C96 3.9(11) . . . . ?
N14 C92 C97 C96 -175.8(6) . . . . ?
C93 C92 C97 Ir4 -175.3(6) . . . . ?
N14 C92 C97 Ir4 5.0(9) . . . . ?
C95 C96 C97 C92 -3.3(11) . . . . ?
C95 C96 C97 Ir4 175.7(6) . . . . ?
C111 Ir4 C97 C92 -102.5(6) . . . . ?
C105 Ir4 C97 C92 179.0(6) . . . . ?
C91 Ir4 C97 C92 -6.2(6) . . . . ?
Cl4 Ir4 C97 C92 83.9(6) . . . . ?
Cl3 Ir4 C97 C92 32(2) . . . . ?
Ir3 Ir4 C97 C92 88.4(6) . . . . ?
C111 Ir4 C97 C96 78.5(8) . . . . ?
C105 Ir4 C97 C96 0.0(7) . . . . ?
C91 Ir4 C97 C96 174.8(8) . . . . ?
Cl4 Ir4 C97 C96 -95.2(7) . . . . ?
Cl3 Ir4 C97 C96 -147.4(13) . . . . ?
Ir3 Ir4 C97 C96 -90.7(7) . . . . ?
C105 N15 C99 C100 -179.3(8) . . . . ?
C103 N15 C99 C100 1.9(11) . . . . ?
N15 C99 C100 C101 0.9(12) . . . . ?
C99 C100 C101 C102 -1.7(14) . . . . ?
C100 C101 C102 C103 -0.4(14) . . . . ?
C101 C102 C103 C104 -179.2(10) . . . . ?
C101 C102 C103 N15 3.1(13) . . . . ?
C105 N15 C103 C104 -1.2(9) . . . . ?
C99 N15 C103 C104 177.7(7) . . . . ?
C105 N15 C103 C102 177.1(7) . . . . ?
C99 N15 C103 C102 -4.0(12) . . . . ?
C102 C103 C104 N16 -178.0(10) . . . . ?
N15 C103 C104 N16 -0.1(9) . . . . ?
C105 N16 C104 C103 1.4(10) . . . . ?
C106 N16 C104 C103 -179.5(8) . . . . ?
C99 N15 C105 N16 -176.9(7) . . . . ?
C103 N15 C105 N16 2.0(8) . . . . ?
C99 N15 C105 Ir4 -10.5(14) . . . . ?
C103 N15 C105 Ir4 168.3(7) . . . . ?
C104 N16 C105 N15 -2.0(9) . . . . ?
C106 N16 C105 N15 178.7(6) . . . . ?
C104 N16 C105 Ir4 -172.6(5) . . . . ?
C106 N16 C105 Ir4 8.2(9) . . . . ?
C111 Ir4 C105 N15 -171.1(9) . . . . ?
C97 Ir4 C105 N15 -75.5(9) . . . . ?
C91 Ir4 C105 N15 -99.7(15) . . . . ?
Cl4 Ir4 C105 N15 17.7(9) . . . . ?
Cl3 Ir4 C105 N15 100.3(9) . . . . ?
Ir3 Ir4 C105 N15 59.2(9) . . . . ?
C111 Ir4 C105 N16 -6.0(6) . . . . ?
C97 Ir4 C105 N16 89.6(6) . . . . ?
C91 Ir4 C105 N16 65.5(16) . . . . ?
Cl4 Ir4 C105 N16 -177.2(5) . . . . ?
Cl3 Ir4 C105 N16 -94.6(6) . . . . ?
Ir3 Ir4 C105 N16 -135.6(6) . . . . ?
C105 N16 C106 C107 171.5(8) . . . . ?
C104 N16 C106 C107 -7.6(14) . . . . ?
C105 N16 C106 C111 -5.6(10) . . . . ?
C104 N16 C106 C111 175.3(8) . . . . ?
C111 C106 C107 C108 0.3(14) . . . . ?
N16 C106 C107 C108 -176.4(8) . . . . ?
C106 C107 C108 C109 3.8(13) . . . . ?
C107 C108 C109 O8 173.1(8) . . . . ?
C107 C108 C109 C110 -4.5(13) . . . . ?
C112 O8 C109 C108 7.9(12) . . . . ?
C112 O8 C109 C110 -174.3(7) . . . . ?
C108 C109 C110 C111 1.2(12) . . . . ?
O8 C109 C110 C111 -176.7(7) . . . . ?
C107 C106 C111 C110 -3.5(13) . . . . ?
N16 C106 C111 C110 173.5(7) . . . . ?
C107 C106 C111 Ir4 -176.4(7) . . . . ?
N16 C106 C111 Ir4 0.6(9) . . . . ?
C109 C110 C111 C106 2.7(11) . . . . ?
C109 C110 C111 Ir4 174.7(6) . . . . ?
C97 Ir4 C111 C106 -85.0(7) . . . . ?
C105 Ir4 C111 C106 2.9(6) . . . . ?
C91 Ir4 C111 C106 -165.2(6) . . . . ?
Cl4 Ir4 C111 C106 58.4(15) . . . . ?
Cl3 Ir4 C111 C106 100.6(6) . . . . ?
Ir3 Ir4 C111 C106 85.1(7) . . . . ?
C97 Ir4 C111 C110 103.3(7) . . . . ?
C105 Ir4 C111 C110 -168.9(8) . . . . ?
C91 Ir4 C111 C110 23.1(7) . . . . ?
Cl4 Ir4 C111 C110 -113.3(12) . . . . ?
Cl3 Ir4 C111 C110 -71.1(7) . . . . ?
Ir3 Ir4 C111 C110 -86.6(7) . . . . ?
